data_7044251
loop_
_publ_author_name
'Payel, Laskar'
'yamamoto, Keishi'
'Srinivas, Anga'
'Mifleur, Alexis'
'Nagae, Haruki'
'Tsurugi, Hayato'
'Mashima, Kazushi'

_publ_section_title
;
 Tantallacyclopentadiene as a Unique Metal-containing Diene Ligand
 Coordinated to Nickel for Preparing Tantalum---Nickel Heterobimetallic
 Complexes
;
_journal_name_full 'Dalton Trans.'
_journal_paper_doi 10.1039/C7DT02481A
_journal_year 2017
_chemical_formula_moiety 'C85 H97 Cl6 Ni2 P4 Ta2'
_chemical_formula_sum 'C85 H97 Cl6 Ni2 P4 Ta2'
_chemical_formula_weight 1934.61
_chemical_properties_physical ', Air-sensitive'
_space_group_crystal_system triclinic
_space_group_IT_number 2
_space_group_name_Hall '-P 1'
_space_group_name_H-M_alt 'P -1'
_symmetry_space_group_name_Hall '-P 1'
_symmetry_space_group_name_H-M 'P -1'
_atom_sites_solution_hydrogens geom
_atom_sites_solution_primary direct
_atom_sites_solution_secondary difmap
_audit_update_record
;
2017-06-02 deposited with the CCDC.
2017-09-14 downloaded from the CCDC.
;
_cell_angle_alpha 93.510(18)
_cell_angle_beta 91.040(12)
_cell_angle_gamma 95.950(17)
_cell_formula_units_Z 2
_cell_length_a 13.970(12)
_cell_length_b 15.590(14)
_cell_length_c 19.400(17)
_cell_measurement_reflns_used 9844
_cell_measurement_temperature 113
_cell_measurement_theta_max 27.42
_cell_measurement_theta_min 3.02
_cell_volume 4193(6)
_computing_cell_refinement CrystalClear
_computing_data_collection 'CrystalClear (Rigaku Inc., 2007)'
_computing_data_reduction CrystalClear
_computing_molecular_graphics 'CrystalStructure 4.1'
_computing_publication_material 'CrystalStructure 4.1 (Rigaku, 2014)'
_computing_structure_refinement 'SHELXL2013 (Sheldrick, 2008)'
_computing_structure_solution 'SIR92 (Altomare, et al., 1994)'
_diffrn_ambient_temperature 113
_diffrn_detector_area_resol_mean 7.314
_diffrn_measured_fraction_theta_full 0.984
_diffrn_measured_fraction_theta_max 0.976
_diffrn_measurement_device_type 'Rigaku Mercury70'
_diffrn_measurement_method \w
_diffrn_radiation_type 'Mo K\a'
_diffrn_radiation_wavelength 0.71075
_diffrn_reflns_av_R_equivalents 0.0502
_diffrn_reflns_Laue_measured_fraction_full 0.984
_diffrn_reflns_Laue_measured_fraction_max 0.976
_diffrn_reflns_limit_h_max 17
_diffrn_reflns_limit_h_min -17
_diffrn_reflns_limit_k_max 18
_diffrn_reflns_limit_k_min -19
_diffrn_reflns_limit_l_max 24
_diffrn_reflns_limit_l_min -24
_diffrn_reflns_number 36920
_diffrn_reflns_point_group_measured_fraction_full 0.984
_diffrn_reflns_point_group_measured_fraction_max 0.976
_diffrn_reflns_theta_full 25.242
_diffrn_reflns_theta_max 26.330
_diffrn_reflns_theta_min 3.017
_diffrn_standards_number 0
_exptl_absorpt_coefficient_mu 3.348
_exptl_absorpt_correction_T_max 0.605
_exptl_absorpt_correction_T_min 0.455
_exptl_absorpt_correction_type multi-scan
_exptl_absorpt_process_details 'REQAB (Rigaku, 1998)'
_exptl_crystal_colour red
_exptl_crystal_density_diffrn 1.532
_exptl_crystal_density_method 'not measured'
_exptl_crystal_description block
_exptl_crystal_F_000 1942.00
_exptl_crystal_recrystallization_method 'Re-crystallisation from solvent'
_exptl_crystal_size_max 0.340
_exptl_crystal_size_mid 0.180
_exptl_crystal_size_min 0.150
_refine_diff_density_max 1.89
_refine_diff_density_min -1.86
_refine_ls_extinction_method none
_refine_ls_goodness_of_fit_ref 1.097
_refine_ls_hydrogen_treatment constr
_refine_ls_number_parameters 892
_refine_ls_number_reflns 16664
_refine_ls_number_restraints 0
_refine_ls_R_factor_all 0.0638
_refine_ls_R_factor_gt 0.0491
_refine_ls_shift/su_max 0.001
_refine_ls_structure_factor_coef Fsqd
_refine_ls_weighting_details 'w = 1/[\s^2^(Fo^2^)+(0.0423P)^2^+7.4729P] where P=(Fo^2^+2Fc^2^)/3'
_refine_ls_weighting_scheme calc
_refine_ls_wR_factor_gt 0.1082
_refine_ls_wR_factor_ref 0.1217
_reflns_number_gt 13524
_reflns_number_total 16664
_reflns_threshold_expression F^2^>2.0\s(F^2^)
_cod_data_source_file c7dt02481a2.cif
_cod_data_source_block complex6a
_cod_database_code 7044251
_shelxl_res_file
;
TITL complex6a
CELL  0.71075 13.97000 15.59000 19.40000 93.510 91.040 95.950
ZERR  2 0.01230 0.01410 0.01650 0.018 0.012 0.017
LATT 1
SFAC H CL NI P TA C
UNIT 186 12 4 8 4 170
L.S. 20
FMAP 2
PLAN -10
WPDB -2
HTAB
LIST 4
TEMP -159.8
ACTA
SIZE 0.340 0.180 0.150
WGHT    0.042300    7.472900
FVAR       0.24906
TA1   5   -0.136904    0.541534    0.342446    11.00000    0.02655    0.02446 =
         0.02354    0.00541   -0.00065   -0.00246
TA2   5    0.596195    0.970666    0.821322    11.00000    0.02564    0.02773 =
         0.02340    0.00124    0.00076    0.00157
NI1   3    0.040159    0.647952    0.319920    11.00000    0.02446    0.02031 =
         0.01725    0.00109    0.00103    0.00100
NI2   3    0.420288    0.867895    0.784868    11.00000    0.02550    0.02466 =
         0.01800    0.00052    0.00215    0.00239
CL1   2   -0.172908    0.474229    0.449911    11.00000    0.03860    0.06754 =
         0.03977    0.03076    0.00204   -0.00949
CL2   2   -0.312877    0.513561    0.330058    11.00000    0.02840    0.03799 =
         0.05101    0.00590   -0.00320   -0.00322
CL3   2   -0.146949    0.506618    0.221442    11.00000    0.04245    0.04203 =
         0.02566   -0.00134   -0.00492   -0.00422
CL4   2    0.637152    1.034033    0.935041    11.00000    0.04681    0.06984 =
         0.03527   -0.01842   -0.00937    0.00023
CL5   2    0.771274    0.984081    0.809496    11.00000    0.02567    0.07582 =
         0.05453    0.02294    0.00169    0.00791
CL6   2    0.608907    1.015165    0.704529    11.00000    0.03048    0.03988 =
         0.02485    0.00456    0.00344   -0.00243
P1    4    0.160993    0.749504    0.346002    11.00000    0.02542    0.02343 =
         0.02380   -0.00019    0.00011   -0.00085
P2    4    0.071247    0.660185    0.209425    11.00000    0.03017    0.02663 =
         0.01780    0.00227    0.00184    0.00176
P3    4    0.280687    0.792707    0.799556    11.00000    0.02795    0.03009 =
         0.02493   -0.00354    0.00632   -0.00228
P4    4    0.410972    0.822064    0.674650    11.00000    0.02585    0.02641 =
         0.01764   -0.00036    0.00190    0.00409
C1    6   -0.106572    0.671020    0.360159    11.00000    0.01986    0.02480 =
         0.02576    0.00110    0.00304    0.00024
C2    6   -0.035954    0.650388    0.409084    11.00000    0.02583    0.02582 =
         0.02207   -0.00212    0.00572    0.00137
AFIX  43
H2    1   -0.022341    0.688797    0.448784    11.00000   -1.20000
AFIX   0
C3    6    0.017921    0.572280    0.401875    11.00000    0.02562    0.02273 =
         0.02513    0.00843   -0.00168    0.00083
AFIX  43
H3    1    0.062568    0.562899    0.437455    11.00000   -1.20000
AFIX   0
C4    6    0.005012    0.512292    0.344515    11.00000    0.03379    0.01991 =
         0.01980    0.00542   -0.00094   -0.00070
C5    6   -0.157747    0.754024    0.366646    11.00000    0.02456    0.03040 =
         0.02775   -0.00422    0.00285    0.00529
C6    6   -0.170723    0.779544    0.442729    11.00000    0.07266    0.06693 =
         0.03546   -0.01275   -0.00346    0.03770
AFIX  33
H6A   1   -0.107647    0.788788    0.466484    11.00000   -1.20000
H6B   1   -0.202066    0.832962    0.446873    11.00000   -1.20000
H6C   1   -0.210800    0.733292    0.463757    11.00000   -1.20000
AFIX   0
C7    6   -0.099076    0.829509    0.332823    11.00000    0.03730    0.02715 =
         0.05159   -0.00064    0.00036    0.00115
AFIX  33
H7A   1   -0.090534    0.813405    0.283867    11.00000   -1.20000
H7B   1   -0.133679    0.881068    0.337035    11.00000   -1.20000
H7C   1   -0.035912    0.841792    0.356176    11.00000   -1.20000
AFIX   0
C8    6   -0.258037    0.740028    0.330949    11.00000    0.03372    0.03693 =
         0.04916    0.00351   -0.00688    0.01166
AFIX  33
H8A   1   -0.251363    0.723527    0.281849    11.00000   -1.20000
H8B   1   -0.297642    0.693992    0.352586    11.00000   -1.20000
H8C   1   -0.288908    0.793661    0.335702    11.00000   -1.20000
AFIX   0
C9    6    0.066328    0.436282    0.335142    11.00000    0.04050    0.01886 =
         0.03170    0.00186   -0.00121    0.00634
C10   6    0.040640    0.373813    0.392997    11.00000    0.06920    0.03106 =
         0.04560    0.01698    0.00622    0.01722
AFIX  33
H10A  1   -0.028471    0.354674    0.390342    11.00000   -1.20000
H10B  1    0.077053    0.323537    0.386967    11.00000   -1.20000
H10C  1    0.057130    0.403817    0.438182    11.00000   -1.20000
AFIX   0
C11   6    0.174128    0.464933    0.340561    11.00000    0.04058    0.03176 =
         0.03564   -0.00542   -0.00489    0.01221
AFIX  33
H11A  1    0.209918    0.414296    0.334244    11.00000   -1.20000
H11B  1    0.191610    0.504989    0.304733    11.00000   -1.20000
H11C  1    0.190103    0.493918    0.386186    11.00000   -1.20000
AFIX   0
C12   6    0.042036    0.385752    0.265303    11.00000    0.04608    0.02662 =
         0.04301   -0.00711   -0.00051    0.00840
AFIX  33
H12A  1   -0.027225    0.367401    0.261909    11.00000   -1.20000
H12B  1    0.060174    0.422885    0.227670    11.00000   -1.20000
H12C  1    0.077691    0.334796    0.261858    11.00000   -1.20000
AFIX   0
C13   6    0.180267    0.806790    0.266577    11.00000    0.03205    0.03084 =
         0.03508    0.00365    0.00231   -0.00286
AFIX  23
H13A  1    0.127788    0.843529    0.259075    11.00000   -1.20000
H13B  1    0.242226    0.844061    0.269869    11.00000   -1.20000
AFIX   0
C14   6    0.181359    0.738082    0.207345    11.00000    0.04098    0.03402 =
         0.02840    0.00641    0.00817   -0.00861
AFIX  23
H14A  1    0.239371    0.707153    0.211740    11.00000   -1.20000
H14B  1    0.183569    0.765752    0.162731    11.00000   -1.20000
AFIX   0
C15   6    0.145936    0.834343    0.413940    11.00000    0.02015    0.03098 =
         0.03558   -0.01120   -0.00365    0.00265
C16   6    0.130881    0.810089    0.481908    11.00000    0.03201    0.04088 =
         0.03301   -0.01623    0.00131    0.00674
AFIX  43
H16   1    0.131773    0.751562    0.492730    11.00000   -1.20000
AFIX   0
C17   6    0.114425    0.874116    0.533786    11.00000    0.04249    0.06599 =
         0.04493   -0.01748   -0.01120    0.00601
AFIX  43
H17   1    0.103997    0.859038    0.579965    11.00000   -1.20000
AFIX   0
C18   6    0.113606    0.959584    0.516704    11.00000    0.03792    0.05896 =
         0.06095   -0.03129   -0.01374    0.01108
AFIX  43
H18   1    0.101834    1.002334    0.551657    11.00000   -1.20000
AFIX   0
C19   6    0.129386    0.983457    0.450645    11.00000    0.03881    0.03292 =
         0.09115   -0.02191   -0.01198    0.01334
AFIX  43
H19   1    0.128889    1.042191    0.440304    11.00000   -1.20000
AFIX   0
C20   6    0.146143    0.921409    0.398746    11.00000    0.03276    0.03315 =
         0.05877   -0.01072   -0.01337    0.00575
AFIX  43
H20   1    0.157718    0.937922    0.353059    11.00000   -1.20000
AFIX   0
C21   6    0.278783    0.714896    0.370324    11.00000    0.02969    0.01889 =
         0.02712   -0.00273    0.00373    0.00540
C22   6    0.281834    0.657852    0.423180    11.00000    0.03041    0.03213 =
         0.03074    0.00008    0.00212    0.00229
AFIX  43
H22   1    0.223589    0.637075    0.443945    11.00000   -1.20000
AFIX   0
C23   6    0.368897    0.630697    0.446158    11.00000    0.03815    0.03295 =
         0.03899    0.00059   -0.00313    0.00387
AFIX  43
H23   1    0.369548    0.592674    0.482565    11.00000   -1.20000
AFIX   0
C24   6    0.454738    0.659980    0.415106    11.00000    0.02681    0.04053 =
         0.05919    0.00692   -0.00765    0.00707
AFIX  43
H24   1    0.514110    0.641744    0.429999    11.00000   -1.20000
AFIX   0
C25   6    0.452268    0.716649    0.361653    11.00000    0.02722    0.05311 =
         0.05553    0.02142    0.00806    0.00319
AFIX  43
H25   1    0.510275    0.736651    0.340222    11.00000   -1.20000
AFIX   0
C26   6    0.364993    0.743810    0.339783    11.00000    0.03213    0.04631 =
         0.03373    0.00625    0.00676    0.00422
AFIX  43
H26   1    0.364342    0.782364    0.303745    11.00000   -1.20000
AFIX   0
C27   6    0.104387    0.568005    0.155351    11.00000    0.03673    0.03109 =
         0.01655    0.00218    0.00532    0.01095
C28   6    0.194939    0.537231    0.163192    11.00000    0.04406    0.03874 =
         0.02695    0.01384    0.00120    0.00989
AFIX  43
H28   1    0.239774    0.564579    0.197114    11.00000   -1.20000
AFIX   0
C29   6    0.219529    0.466995    0.121670    11.00000    0.06570    0.03943 =
         0.04488    0.01195    0.00691    0.03056
AFIX  43
H29   1    0.282267    0.449145    0.125716    11.00000   -1.20000
AFIX   0
C30   6    0.153714    0.423217    0.074819    11.00000    0.07681    0.04546 =
         0.03379    0.00193    0.00990    0.03212
AFIX  43
H30   1    0.170279    0.374453    0.047579    11.00000   -1.20000
AFIX   0
C31   6    0.062863    0.451102    0.067806    11.00000    0.06694    0.03819 =
         0.02175   -0.00332   -0.00834    0.01695
AFIX  43
H31   1    0.017051    0.420617    0.036017    11.00000   -1.20000
AFIX   0
C32   6    0.038350    0.522802    0.106617    11.00000    0.04759    0.03204 =
         0.02318   -0.00021    0.00011    0.01332
AFIX  43
H32   1   -0.023522    0.541746    0.100377    11.00000   -1.20000
AFIX   0
C33   6   -0.015553    0.705671    0.152904    11.00000    0.04115    0.02906 =
         0.02685    0.00324    0.00155    0.00930
C34   6    0.013274    0.737287    0.089557    11.00000    0.04230    0.05990 =
         0.03304    0.01982    0.00354    0.01160
AFIX  43
H34   1    0.077890    0.735430    0.075583    11.00000   -1.20000
AFIX   0
C35   6   -0.053533    0.771808    0.046616    11.00000    0.08096    0.04954 =
         0.03265    0.01553   -0.00161    0.01673
AFIX  43
H35   1   -0.032356    0.796210    0.005139    11.00000   -1.20000
AFIX   0
C36   6   -0.148668    0.770878    0.063535    11.00000    0.07112    0.06683 =
         0.03894    0.00579   -0.01413    0.03313
AFIX  43
H36   1   -0.193389    0.793459    0.033884    11.00000   -1.20000
AFIX   0
C37   6   -0.178218    0.736086    0.125156    11.00000    0.04445    0.05183 =
         0.04472    0.00152   -0.00819    0.02387
AFIX  43
H37   1   -0.244068    0.733827    0.137025    11.00000   -1.20000
AFIX   0
C38   6   -0.112239    0.704433    0.169787    11.00000    0.05191    0.03844 =
         0.03502    0.00492   -0.00362    0.01486
AFIX  43
H38   1   -0.133540    0.681923    0.211932    11.00000   -1.20000
AFIX   0
C39   6    0.560364    0.842511    0.831458    11.00000    0.03576    0.03159 =
         0.01258    0.00125   -0.00133    0.01164
C40   6    0.488202    0.866054    0.878830    11.00000    0.03818    0.03203 =
         0.01490    0.00459   -0.00345    0.00610
AFIX  43
H40   1    0.471571    0.828918    0.914762    11.00000   -1.20000
AFIX   0
C41   6    0.438536    0.944585    0.874802    11.00000    0.02498    0.03311 =
         0.02334   -0.00403    0.00041    0.00389
AFIX  43
H41   1    0.389367    0.952948    0.906973    11.00000   -1.20000
AFIX   0
C42   6    0.458571    1.009386    0.826148    11.00000    0.02577    0.03196 =
         0.01797    0.00004   -0.00054    0.00267
C43   6    0.607072    0.758839    0.838162    11.00000    0.03533    0.02824 =
         0.03112    0.00284   -0.00205    0.01315
C44   6    0.665361    0.767989    0.907851    11.00000    0.05084    0.04536 =
         0.03549    0.00110   -0.00967    0.02443
AFIX  33
H44A  1    0.696344    0.715241    0.913785    11.00000   -1.20000
H44B  1    0.714661    0.817496    0.907608    11.00000   -1.20000
H44C  1    0.621773    0.776990    0.946028    11.00000   -1.20000
AFIX   0
C45   6    0.531605    0.679587    0.836725    11.00000    0.05036    0.02623 =
         0.05104    0.01133    0.00246    0.01738
AFIX  33
H45A  1    0.564062    0.627327    0.841126    11.00000   -1.20000
H45B  1    0.487876    0.686046    0.875194    11.00000   -1.20000
H45C  1    0.494771    0.674870    0.792939    11.00000   -1.20000
AFIX   0
C46   6    0.679831    0.745146    0.779600    11.00000    0.04436    0.04015 =
         0.02858    0.00361    0.00115    0.02242
AFIX  33
H46A  1    0.708511    0.691166    0.785257    11.00000   -1.20000
H46B  1    0.646111    0.742039    0.734634    11.00000   -1.20000
H46C  1    0.730645    0.793619    0.782067    11.00000   -1.20000
AFIX   0
C47   6    0.404204    1.089246    0.829334    11.00000    0.03085    0.02526 =
         0.03236    0.00031    0.00369    0.01041
C48   6    0.408841    1.130284    0.903588    11.00000    0.06366    0.03605 =
         0.03554   -0.01035   -0.00068    0.01802
AFIX  33
H48A  1    0.373815    1.181653    0.905515    11.00000   -1.20000
H48B  1    0.379458    1.088467    0.934736    11.00000   -1.20000
H48C  1    0.476204    1.146891    0.917844    11.00000   -1.20000
AFIX   0
C49   6    0.297257    1.067217    0.806502    11.00000    0.03738    0.03849 =
         0.05099   -0.00849   -0.00250    0.01811
AFIX  33
H49A  1    0.264708    1.120022    0.809221    11.00000   -1.20000
H49B  1    0.293427    1.042120    0.758842    11.00000   -1.20000
H49C  1    0.265943    1.025566    0.836991    11.00000   -1.20000
AFIX   0
C50   6    0.450091    1.155244    0.781711    11.00000    0.05162    0.03194 =
         0.03775    0.00412    0.00230    0.01240
AFIX  33
H50A  1    0.414813    1.206460    0.783982    11.00000   -1.20000
H50B  1    0.517294    1.171895    0.796369    11.00000   -1.20000
H50C  1    0.447661    1.129801    0.734170    11.00000   -1.20000
AFIX   0
C51   6    0.274294    0.704611    0.731232    11.00000    0.03627    0.03755 =
         0.02381   -0.00741    0.00633   -0.00312
AFIX  23
H51A  1    0.321214    0.663292    0.741192    11.00000   -1.20000
H51B  1    0.208964    0.673040    0.728057    11.00000   -1.20000
AFIX   0
C52   6    0.298409    0.747523    0.663170    11.00000    0.02643    0.03658 =
         0.02319    0.00015    0.00534   -0.00108
AFIX  23
H52A  1    0.244774    0.780075    0.649253    11.00000   -1.20000
H52B  1    0.306441    0.702472    0.626115    11.00000   -1.20000
AFIX   0
C53   6    0.264389    0.743470    0.882124    11.00000    0.04127    0.03500 =
         0.03192    0.00252    0.00590   -0.01006
C54   6    0.258227    0.797114    0.940970    11.00000    0.05674    0.05256 =
         0.03513   -0.00489    0.02350   -0.01225
AFIX  43
H54   1    0.261879    0.857853    0.937336    11.00000   -1.20000
AFIX   0
C55   6    0.246763    0.763447    1.005372    11.00000    0.08334    0.06360 =
         0.02857   -0.00257    0.02764   -0.01776
AFIX  43
H55   1    0.242246    0.800650    1.045569    11.00000   -1.20000
AFIX   0
C56   6    0.242083    0.675828    1.009970    11.00000    0.08530    0.08522 =
         0.03990    0.02182    0.01819   -0.00880
AFIX  43
H56   1    0.234193    0.652498    1.053861    11.00000   -1.20000
AFIX   0
C57   6    0.248692    0.619724    0.951228    11.00000    0.09867    0.04189 =
         0.05520    0.01634    0.01365    0.00452
AFIX  43
H57   1    0.243844    0.558953    0.954915    11.00000   -1.20000
AFIX   0
C58   6    0.262450    0.654806    0.887655    11.00000    0.06569    0.04592 =
         0.02996    0.00077    0.01231   -0.00448
AFIX  43
H58   1    0.270577    0.618080    0.847748    11.00000   -1.20000
AFIX   0
C59   6    0.164491    0.837447    0.784738    11.00000    0.03120    0.03587 =
         0.03767   -0.00998    0.00553    0.00669
C60   6    0.080470    0.806119    0.819100    11.00000    0.04009    0.05179 =
         0.04910   -0.01820    0.00780   -0.00511
AFIX  43
H60   1    0.084026    0.764757    0.852789    11.00000   -1.20000
AFIX   0
C61   6   -0.009537    0.836942    0.802908    11.00000    0.03389    0.08101 =
         0.07583   -0.04100    0.00972    0.00244
AFIX  43
H61   1   -0.065609    0.817729    0.826946    11.00000   -1.20000
AFIX   0
C62   6   -0.014728    0.894904    0.752063    11.00000    0.04060    0.07948 =
         0.07214   -0.03260    0.00177    0.01458
AFIX  43
H62   1   -0.074790    0.914098    0.739929    11.00000   -1.20000
AFIX   0
C63   6    0.066198    0.924162    0.719662    11.00000    0.05078    0.05984 =
         0.06360   -0.01772   -0.01512    0.01320
AFIX  43
H63   1    0.062435    0.964911    0.685510    11.00000   -1.20000
AFIX   0
C64   6    0.156101    0.895265    0.735660    11.00000    0.03477    0.04249 =
         0.05437   -0.01020    0.00182    0.01380
AFIX  43
H64   1    0.211563    0.916494    0.711812    11.00000   -1.20000
AFIX   0
C65   6    0.397094    0.897294    0.607143    11.00000    0.02345    0.02945 =
         0.02053    0.00417    0.00127    0.00417
C66   6    0.389511    0.868719    0.537422    11.00000    0.03093    0.03352 =
         0.02601   -0.00016    0.00051   -0.00076
AFIX  43
H66   1    0.393442    0.809538    0.524149    11.00000   -1.20000
AFIX   0
C67   6    0.376175    0.927029    0.487306    11.00000    0.02928    0.05254 =
         0.02246    0.00565   -0.00472    0.00090
AFIX  43
H67   1    0.371990    0.907431    0.439900    11.00000   -1.20000
AFIX   0
C68   6    0.368988    1.013025    0.505907    11.00000    0.03503    0.05350 =
         0.03186    0.02147    0.00069    0.00298
AFIX  43
H68   1    0.358621    1.052145    0.471524    11.00000   -1.20000
AFIX   0
C69   6    0.376884    1.041683    0.574225    11.00000    0.02924    0.03380 =
         0.04646    0.01172    0.00573    0.00795
AFIX  43
H69   1    0.373239    1.101076    0.586864    11.00000   -1.20000
AFIX   0
C70   6    0.390246    0.984470    0.625540    11.00000    0.03219    0.02999 =
         0.02748   -0.00166   -0.00345    0.00689
AFIX  43
H70   1    0.394650    1.004847    0.672770    11.00000   -1.20000
AFIX   0
C71   6    0.503891    0.757467    0.638587    11.00000    0.02285    0.02550 =
         0.01894   -0.00238    0.00363    0.00659
C72   6    0.492951    0.667762    0.632404    11.00000    0.04168    0.02990 =
         0.02741   -0.00033    0.01011    0.00718
AFIX  43
H72   1    0.436114    0.637069    0.648285    11.00000   -1.20000
AFIX   0
C73   6    0.564774    0.622128    0.603029    11.00000    0.06425    0.03652 =
         0.03347   -0.00139   -0.00092    0.01187
AFIX  43
H73   1    0.556738    0.560749    0.599191    11.00000   -1.20000
AFIX   0
C74   6    0.647771    0.666634    0.579503    11.00000    0.04458    0.05351 =
         0.02769    0.00365    0.00611    0.02874
AFIX  43
H74   1    0.695751    0.635721    0.558360    11.00000   -1.20000
AFIX   0
C75   6    0.660812    0.756111    0.586790    11.00000    0.03226    0.04852 =
         0.03637    0.01278    0.00663    0.00880
AFIX  43
H75   1    0.718269    0.786475    0.571570    11.00000   -1.20000
AFIX   0
C76   6    0.589842    0.801188    0.616332    11.00000    0.02974    0.03718 =
         0.03021    0.00418    0.00162    0.00474
AFIX  43
H76   1    0.599392    0.862481    0.621621    11.00000   -1.20000
AFIX   0
C77   6    0.027810    0.999908    0.067909    11.00000    0.08690    0.10787 =
         0.05807   -0.02916   -0.02132    0.03610
AFIX  43
H77   1    0.047195    0.999771    0.115090    11.00000   -1.20000
AFIX   0
C78   6    0.094272    0.993549    0.018056    11.00000    0.04541    0.08631 =
         0.08538   -0.03197   -0.02106    0.01993
AFIX  43
H78   1    0.159550    0.989149    0.030600    11.00000   -1.20000
AFIX   0
C79   6    0.067103    0.993462   -0.051082    11.00000    0.06286    0.09021 =
         0.07570   -0.02170    0.00490    0.02866
AFIX  43
H79   1    0.113201    0.988908   -0.086167    11.00000   -1.20000
AFIX   0
C80   6    0.589920    0.591942    0.057837    11.00000    0.08897    0.13969 =
         0.20928   -0.06408    0.02214    0.03223
AFIX  43
H80   1    0.629841    0.589423    0.018794    11.00000   -1.20000
AFIX   0
C81   6    0.621105    0.567605    0.125404    11.00000    0.09478    0.11783 =
         0.41136   -0.05569   -0.08249    0.07795
AFIX  43
H81   1    0.680940    0.544775    0.131476    11.00000   -1.20000
AFIX   0
C82   6    0.563634    0.578250    0.177985    11.00000    0.25395    0.07540 =
         0.21330    0.02113   -0.18483   -0.00278
AFIX  43
H82   1    0.585608    0.566030    0.222605    11.00000   -1.20000
AFIX   0
C83   6    0.485820    0.602324    0.172458    11.00000    0.20938    0.15598 =
         0.07763    0.02660   -0.03384   -0.09723
AFIX  43
H83   1    0.446728    0.604101    0.211976    11.00000   -1.20000
AFIX   0
C84   6    0.450893    0.627210    0.112253    11.00000    0.07538    0.14481 =
         0.11625    0.02444   -0.00002    0.01169
AFIX  43
H84   1    0.391019    0.650941    0.110386    11.00000   -1.20000
AFIX   0
C85   6    0.503541    0.617513    0.054106    11.00000    0.11443    0.11418 =
         0.07944    0.02214   -0.03623   -0.02733
AFIX  43
H85   1    0.477334    0.629400    0.010607    11.00000   -1.20000
AFIX   0
HKLF 4

REM  complex6a
REM R1 =  0.0491 for   13524 Fo > 4sig(Fo)  and  0.0638 for all   16664 data
REM    892 parameters refined using      0 restraints

END

WGHT      0.0423      7.4629

REM Instructions for potential hydrogen bonds
EQIV $1 -x+1, -y+2, -z+1
HTAB C13 Cl6_$1
EQIV $2 -x, -y+1, -z+1
HTAB C22 Cl1_$2
HTAB C32 Cl3
HTAB C38 Cl3
HTAB C58 Cl3_$2
HTAB C72 Cl2_$2
HTAB C76 Cl6

REM Highest difference peak  1.893,  deepest hole -1.860,  1-sigma level  0.149
Q1    1   0.5667  0.9124  0.8351  11.00000  0.05    1.89
Q2    1   0.3255  0.4016  0.2986  11.00000  0.05    1.67
Q3    1   0.9464  0.5153  0.0143  11.00000  0.05    1.57
Q4    1   0.3186  1.0561  0.5081  11.00000  0.05    1.49
Q5    1   0.8733  0.8879  0.1343  11.00000  0.05    1.19
Q6    1   0.1549  0.3017  0.2637  11.00000  0.05    1.14
Q7    1   0.1209  0.6209  0.0518  11.00000  0.05    1.06
Q8    1   0.0367  0.6495  0.3850  11.00000  0.05    0.96
Q9    1   0.4973  0.1662  0.4839  11.00000  0.05    0.95
Q10   1   0.6930  0.7826  0.1623  11.00000  0.05    0.94
;

loop_
_symmetry_equiv_pos_site_id
_space_group_symop_operation_xyz
1 +X,+Y,+Z
2 -X,-Y,-Z

loop_
_atom_site_label
_atom_site_type_symbol
_atom_site_fract_x
_atom_site_fract_y
_atom_site_fract_z
_atom_site_U_iso_or_equiv
_atom_site_adp_type
_atom_site_occupancy
_atom_site_site_symmetry_multiplicity
_atom_site_calc_flag
_atom_site_refinement_flags
Ta1 Ta -0.13690(2) 0.54153(2) 0.34245(2) 0.02507(8) Uani 1 2 d .
Ta2 Ta 0.59619(2) 0.97067(2) 0.82132(2) 0.02569(8) Uani 1 2 d .
Ni1 Ni 0.04016(5) 0.64795(5) 0.31992(3) 0.02077(16) Uani 1 2 d .
Ni2 Ni 0.42029(5) 0.86790(5) 0.78487(4) 0.02275(16) Uani 1 2 d .
Cl1 Cl -0.17291(13) 0.47423(13) 0.44991(9) 0.0486(5) Uani 1 2 d .
Cl2 Cl -0.31288(11) 0.51356(11) 0.33006(9) 0.0395(4) Uani 1 2 d .
Cl3 Cl -0.14695(12) 0.50662(11) 0.22144(8) 0.0375(4) Uani 1 2 d .
Cl4 Cl 0.63715(14) 1.03403(14) 0.93504(9) 0.0521(5) Uani 1 2 d .
Cl5 Cl 0.77127(12) 0.98408(14) 0.80950(10) 0.0510(5) Uani 1 2 d .
Cl6 Cl 0.60891(11) 1.01516(10) 0.70453(7) 0.0320(3) Uani 1 2 d .
P1 P 0.16099(11) 0.74950(10) 0.34600(8) 0.0245(3) Uani 1 2 d .
P2 P 0.07125(11) 0.66018(10) 0.20942(7) 0.0249(3) Uani 1 2 d .
P3 P 0.28069(12) 0.79271(11) 0.79956(8) 0.0282(3) Uani 1 2 d .
P4 P 0.41097(11) 0.82206(10) 0.67465(7) 0.0233(3) Uani 1 2 d .
C1 C -0.1066(4) 0.6710(4) 0.3602(3) 0.0236(12) Uani 1 2 d .
C2 C -0.0360(4) 0.6504(4) 0.4091(3) 0.0248(13) Uani 1 2 d .
C3 C 0.0179(4) 0.5723(4) 0.4019(3) 0.0244(13) Uani 1 2 d .
C4 C 0.0050(4) 0.5123(4) 0.3445(3) 0.0246(13) Uani 1 2 d .
C5 C -0.1578(4) 0.7540(4) 0.3666(3) 0.0276(13) Uani 1 2 d .
C6 C -0.1707(6) 0.7795(6) 0.4427(4) 0.057(2) Uani 1 2 d .
C7 C -0.0991(5) 0.8295(4) 0.3328(4) 0.0390(16) Uani 1 2 d .
C8 C -0.2580(5) 0.7400(4) 0.3310(4) 0.0394(16) Uani 1 2 d .
C9 C 0.0663(5) 0.4363(4) 0.3351(3) 0.0301(14) Uani 1 2 d .
C10 C 0.0406(6) 0.3738(4) 0.3930(4) 0.0471(19) Uani 1 2 d .
C11 C 0.1741(5) 0.4649(4) 0.3406(3) 0.0358(15) Uani 1 2 d .
C12 C 0.0420(5) 0.3857(4) 0.2653(3) 0.0387(16) Uani 1 2 d .
C13 C 0.1803(5) 0.8068(4) 0.2666(3) 0.0330(15) Uani 1 2 d .
C14 C 0.1814(5) 0.7381(4) 0.2074(3) 0.0351(15) Uani 1 2 d .
C15 C 0.1459(4) 0.8343(4) 0.4139(3) 0.0295(14) Uani 1 2 d .
C16 C 0.1309(5) 0.8101(5) 0.4819(3) 0.0359(16) Uani 1 2 d .
C17 C 0.1144(5) 0.8741(6) 0.5338(4) 0.052(2) Uani 1 2 d .
C18 C 0.1136(5) 0.9596(5) 0.5167(4) 0.054(2) Uani 1 2 d .
C19 C 0.1294(5) 0.9835(5) 0.4507(5) 0.055(2) Uani 1 2 d .
C20 C 0.1461(5) 0.9214(4) 0.3987(4) 0.0421(17) Uani 1 2 d .
C21 C 0.2788(4) 0.7149(4) 0.3703(3) 0.0252(13) Uani 1 2 d .
C22 C 0.2818(5) 0.6579(4) 0.4232(3) 0.0312(14) Uani 1 2 d .
C23 C 0.3689(5) 0.6307(4) 0.4462(4) 0.0368(16) Uani 1 2 d .
C24 C 0.4547(5) 0.6600(5) 0.4151(4) 0.0419(17) Uani 1 2 d .
C25 C 0.4523(5) 0.7167(5) 0.3617(4) 0.0445(18) Uani 1 2 d .
C26 C 0.3650(5) 0.7438(5) 0.3398(3) 0.0372(16) Uani 1 2 d .
C27 C 0.1044(5) 0.5680(4) 0.1553(3) 0.0275(13) Uani 1 2 d .
C28 C 0.1949(5) 0.5372(4) 0.1632(3) 0.0357(15) Uani 1 2 d .
C29 C 0.2195(6) 0.4670(5) 0.1217(4) 0.0478(19) Uani 1 2 d .
C30 C 0.1537(6) 0.4232(5) 0.0748(4) 0.050(2) Uani 1 2 d .
C31 C 0.0629(6) 0.4511(4) 0.0678(3) 0.0418(18) Uani 1 2 d .
C32 C 0.0384(5) 0.5228(4) 0.1066(3) 0.0337(15) Uani 1 2 d .
C33 C -0.0156(5) 0.7057(4) 0.1529(3) 0.0319(14) Uani 1 2 d .
C34 C 0.0133(5) 0.7373(5) 0.0896(3) 0.0439(18) Uani 1 2 d .
C35 C -0.0535(7) 0.7718(5) 0.0466(4) 0.053(2) Uani 1 2 d .
C36 C -0.1487(7) 0.7709(6) 0.0635(4) 0.057(2) Uani 1 2 d .
C37 C -0.1782(6) 0.7361(5) 0.1252(4) 0.0459(18) Uani 1 2 d .
C38 C -0.1122(5) 0.7044(4) 0.1698(4) 0.0410(17) Uani 1 2 d .
C39 C 0.5604(4) 0.8425(4) 0.8315(3) 0.0261(13) Uani 1 2 d .
C40 C 0.4882(4) 0.8660(4) 0.8788(3) 0.0281(13) Uani 1 2 d .
C41 C 0.4385(4) 0.9446(4) 0.8748(3) 0.0273(13) Uani 1 2 d .
C42 C 0.4586(4) 1.0094(4) 0.8262(3) 0.0253(13) Uani 1 2 d .
C43 C 0.6071(5) 0.7588(4) 0.8382(3) 0.0309(14) Uani 1 2 d .
C44 C 0.6654(5) 0.7680(5) 0.9079(3) 0.0427(18) Uani 1 2 d .
C45 C 0.5316(5) 0.6796(4) 0.8367(4) 0.0412(17) Uani 1 2 d .
C46 C 0.6798(5) 0.7451(4) 0.7796(3) 0.0364(16) Uani 1 2 d .
C47 C 0.4042(5) 1.0893(4) 0.8293(3) 0.0290(13) Uani 1 2 d .
C48 C 0.4088(6) 1.1303(5) 0.9036(3) 0.0447(18) Uani 1 2 d .
C49 C 0.2973(5) 1.0672(5) 0.8065(4) 0.0418(17) Uani 1 2 d .
C50 C 0.4501(5) 1.1552(4) 0.7817(3) 0.0398(16) Uani 1 2 d .
C51 C 0.2743(5) 0.7046(4) 0.7312(3) 0.0334(15) Uani 1 2 d .
C52 C 0.2984(4) 0.7475(4) 0.6632(3) 0.0291(14) Uani 1 2 d .
C53 C 0.2644(5) 0.7435(4) 0.8821(3) 0.0370(16) Uani 1 2 d .
C54 C 0.2582(6) 0.7971(5) 0.9410(4) 0.049(2) Uani 1 2 d .
C55 C 0.2468(6) 0.7634(6) 1.0054(4) 0.060(2) Uani 1 2 d .
C56 C 0.2421(7) 0.6758(7) 1.0100(4) 0.070(3) Uani 1 2 d .
C57 C 0.2487(7) 0.6197(5) 0.9512(4) 0.065(2) Uani 1 2 d .
C58 C 0.2625(6) 0.6548(5) 0.8877(4) 0.0478(19) Uani 1 2 d .
C59 C 0.1645(5) 0.8375(4) 0.7847(3) 0.0351(15) Uani 1 2 d .
C60 C 0.0805(5) 0.8061(5) 0.8191(4) 0.0485(19) Uani 1 2 d .
C61 C -0.0095(6) 0.8369(6) 0.8029(5) 0.066(3) Uani 1 2 d .
C62 C -0.0147(6) 0.8949(6) 0.7521(5) 0.065(3) Uani 1 2 d .
C63 C 0.0662(6) 0.9242(6) 0.7197(5) 0.059(2) Uani 1 2 d .
C64 C 0.1561(5) 0.8953(5) 0.7357(4) 0.0437(18) Uani 1 2 d .
C65 C 0.3971(4) 0.8973(4) 0.6071(3) 0.0243(12) Uani 1 2 d .
C66 C 0.3895(4) 0.8687(4) 0.5374(3) 0.0305(14) Uani 1 2 d .
C67 C 0.3762(5) 0.9270(5) 0.4873(3) 0.0349(15) Uani 1 2 d .
C68 C 0.3690(5) 1.0130(5) 0.5059(3) 0.0395(17) Uani 1 2 d .
C69 C 0.3769(5) 1.0417(4) 0.5742(4) 0.0357(15) Uani 1 2 d .
C70 C 0.3902(4) 0.9845(4) 0.6255(3) 0.0298(14) Uani 1 2 d .
C71 C 0.5039(4) 0.7575(4) 0.6386(3) 0.0223(12) Uani 1 2 d .
C72 C 0.4930(5) 0.6678(4) 0.6324(3) 0.0327(15) Uani 1 2 d .
C73 C 0.5648(6) 0.6221(5) 0.6030(3) 0.0445(18) Uani 1 2 d .
C74 C 0.6478(5) 0.6666(5) 0.5795(3) 0.0402(17) Uani 1 2 d .
C75 C 0.6608(5) 0.7561(5) 0.5868(3) 0.0382(16) Uani 1 2 d .
C76 C 0.5898(4) 0.8012(4) 0.6163(3) 0.0322(14) Uani 1 2 d .
C77 C 0.0278(8) 0.9999(7) 0.0679(5) 0.084(3) Uani 1 2 d .
C78 C 0.0943(7) 0.9936(6) 0.0181(5) 0.073(3) Uani 1 2 d .
C79 C 0.0671(7) 0.9935(7) -0.0511(5) 0.076(3) Uani 1 2 d .
C80 C 0.5899(13) 0.5919(11) 0.0578(11) 0.147(7) Uani 1 2 d .
C81 C 0.6211(14) 0.5676(14) 0.1254(19) 0.207(17) Uani 1 2 d .
C82 C 0.564(2) 0.5783(11) 0.1780(13) 0.184(14) Uani 1 2 d .
C83 C 0.4858(16) 0.6023(12) 0.1725(8) 0.155(9) Uani 1 2 d .
C84 C 0.4509(9) 0.6272(9) 0.1123(8) 0.111(4) Uani 1 2 d .
C85 C 0.5035(11) 0.6175(9) 0.0541(7) 0.105(4) Uani 1 2 d .
H6A H -0.10765 0.78879 0.46648 0.0683 Uiso 1 2 calc R
H6B H -0.20207 0.83296 0.44687 0.0683 Uiso 1 2 calc R
H6C H -0.2108 0.73329 0.46376 0.0683 Uiso 1 2 calc R
H7A H -0.09053 0.81341 0.28387 0.0468 Uiso 1 2 calc R
H7B H -0.13368 0.88107 0.33703 0.0468 Uiso 1 2 calc R
H7C H -0.03591 0.84179 0.35618 0.0468 Uiso 1 2 calc R
H8A H -0.25136 0.72353 0.28185 0.0473 Uiso 1 2 calc R
H8B H -0.29764 0.69399 0.35259 0.0473 Uiso 1 2 calc R
H8C H -0.28891 0.79366 0.3357 0.0473 Uiso 1 2 calc R
H10A H -0.02847 0.35467 0.39034 0.0565 Uiso 1 2 calc R
H10B H 0.07705 0.32354 0.38697 0.0565 Uiso 1 2 calc R
H10C H 0.05713 0.40382 0.43818 0.0565 Uiso 1 2 calc R
H11A H 0.20992 0.4143 0.33424 0.0429 Uiso 1 2 calc R
H11B H 0.19161 0.50499 0.30473 0.0429 Uiso 1 2 calc R
H11C H 0.1901 0.49392 0.38619 0.0429 Uiso 1 2 calc R
H12A H -0.02723 0.3674 0.26191 0.0464 Uiso 1 2 calc R
H12B H 0.06017 0.42288 0.22767 0.0464 Uiso 1 2 calc R
H12C H 0.07769 0.3348 0.26186 0.0464 Uiso 1 2 calc R
H13A H 0.12779 0.84353 0.25908 0.0396 Uiso 1 2 calc R
H13B H 0.24223 0.84406 0.26987 0.0396 Uiso 1 2 calc R
H14A H 0.23937 0.70715 0.21174 0.0421 Uiso 1 2 calc R
H14B H 0.18357 0.76575 0.16273 0.0421 Uiso 1 2 calc R
H16 H 0.13177 0.75156 0.49273 0.0430 Uiso 1 2 calc R
H17 H 0.104 0.85904 0.57997 0.0626 Uiso 1 2 calc R
H18 H 0.10183 1.00233 0.55166 0.0646 Uiso 1 2 calc R
H19 H 0.12889 1.04219 0.4403 0.0658 Uiso 1 2 calc R
H20 H 0.15772 0.93792 0.35306 0.0506 Uiso 1 2 calc R
H22 H 0.22359 0.63707 0.44394 0.0375 Uiso 1 2 calc R
H23 H 0.36955 0.59267 0.48257 0.0442 Uiso 1 2 calc R
H24 H 0.51411 0.64174 0.43 0.0503 Uiso 1 2 calc R
H25 H 0.51027 0.73665 0.34022 0.0534 Uiso 1 2 calc R
H26 H 0.36434 0.78236 0.30375 0.0446 Uiso 1 2 calc R
H28 H 0.23977 0.56458 0.19711 0.0428 Uiso 1 2 calc R
H29 H 0.28227 0.44914 0.12572 0.0574 Uiso 1 2 calc R
H30 H 0.17028 0.37445 0.04758 0.0602 Uiso 1 2 calc R
H31 H 0.01705 0.42062 0.03602 0.0502 Uiso 1 2 calc R
H32 H -0.02352 0.54175 0.10038 0.0405 Uiso 1 2 calc R
H34 H 0.07789 0.73543 0.07558 0.0527 Uiso 1 2 calc R
H35 H -0.03236 0.79621 0.00514 0.0638 Uiso 1 2 calc R
H36 H -0.19339 0.79346 0.03388 0.0687 Uiso 1 2 calc R
H37 H -0.24407 0.73383 0.13702 0.0550 Uiso 1 2 calc R
H38 H -0.13354 0.68192 0.21193 0.0492 Uiso 1 2 calc R
H44A H 0.69634 0.71524 0.91378 0.0513 Uiso 1 2 calc R
H44B H 0.71466 0.8175 0.90761 0.0513 Uiso 1 2 calc R
H44C H 0.62177 0.77699 0.94603 0.0513 Uiso 1 2 calc R
H45A H 0.56406 0.62733 0.84113 0.0495 Uiso 1 2 calc R
H45B H 0.48788 0.68605 0.87519 0.0495 Uiso 1 2 calc R
H45C H 0.49477 0.67487 0.79294 0.0495 Uiso 1 2 calc R
H46A H 0.70851 0.69117 0.78526 0.0436 Uiso 1 2 calc R
H46B H 0.64611 0.74204 0.73463 0.0436 Uiso 1 2 calc R
H46C H 0.73065 0.79362 0.78207 0.0436 Uiso 1 2 calc R
H48A H 0.37381 1.18165 0.90551 0.0537 Uiso 1 2 calc R
H48B H 0.37946 1.08847 0.93474 0.0537 Uiso 1 2 calc R
H48C H 0.4762 1.14689 0.91784 0.0537 Uiso 1 2 calc R
H49A H 0.26471 1.12002 0.80922 0.0502 Uiso 1 2 calc R
H49B H 0.29343 1.04212 0.75884 0.0502 Uiso 1 2 calc R
H49C H 0.26594 1.02557 0.83699 0.0502 Uiso 1 2 calc R
H50A H 0.41481 1.20646 0.78398 0.0477 Uiso 1 2 calc R
H50B H 0.51729 1.1719 0.79637 0.0477 Uiso 1 2 calc R
H50C H 0.44766 1.1298 0.73417 0.0477 Uiso 1 2 calc R
H51A H 0.32121 0.66329 0.74119 0.0400 Uiso 1 2 calc R
H51B H 0.20896 0.67304 0.72806 0.0400 Uiso 1 2 calc R
H52A H 0.24477 0.78007 0.64925 0.0349 Uiso 1 2 calc R
H52B H 0.30644 0.70247 0.62612 0.0349 Uiso 1 2 calc R
H54 H 0.26188 0.85785 0.93734 0.0593 Uiso 1 2 calc R
H55 H 0.24225 0.80065 1.04557 0.0722 Uiso 1 2 calc R
H56 H 0.23419 0.6525 1.05386 0.0845 Uiso 1 2 calc R
H57 H 0.24384 0.55895 0.95492 0.0777 Uiso 1 2 calc R
H58 H 0.27058 0.61808 0.84775 0.0574 Uiso 1 2 calc R
H60 H 0.08403 0.76476 0.85279 0.0582 Uiso 1 2 calc R
H61 H -0.06561 0.81773 0.82695 0.0787 Uiso 1 2 calc R
H62 H -0.07479 0.9141 0.73993 0.0780 Uiso 1 2 calc R
H63 H 0.06243 0.96491 0.68551 0.0704 Uiso 1 2 calc R
H64 H 0.21156 0.91649 0.71181 0.0525 Uiso 1 2 calc R
H66 H 0.39344 0.80954 0.52415 0.0366 Uiso 1 2 calc R
H67 H 0.37199 0.90743 0.4399 0.0419 Uiso 1 2 calc R
H68 H 0.35862 1.05215 0.47152 0.0474 Uiso 1 2 calc R
H69 H 0.37324 1.10108 0.58686 0.0429 Uiso 1 2 calc R
H70 H 0.39465 1.00485 0.67277 0.0358 Uiso 1 2 calc R
H72 H 0.43611 0.63707 0.64828 0.0393 Uiso 1 2 calc R
H73 H 0.55674 0.56075 0.59919 0.0534 Uiso 1 2 calc R
H74 H 0.69575 0.63572 0.55836 0.0482 Uiso 1 2 calc R
H75 H 0.71827 0.78647 0.57157 0.0459 Uiso 1 2 calc R
H76 H 0.59939 0.86248 0.62162 0.0386 Uiso 1 2 calc R
H77 H 0.0472 0.99977 0.11509 0.1010 Uiso 1 2 calc R
H78 H 0.15955 0.98915 0.0306 0.0879 Uiso 1 2 calc R
H79 H 0.1132 0.98891 -0.08617 0.0911 Uiso 1 2 calc R
H80 H 0.62984 0.58942 0.01879 0.1769 Uiso 1 2 calc R
H81 H 0.68094 0.54478 0.13148 0.2489 Uiso 1 2 calc R
H82 H 0.58561 0.56603 0.22261 0.2209 Uiso 1 2 calc R
H83 H 0.44673 0.6041 0.21198 0.1866 Uiso 1 2 calc R
H84 H 0.39102 0.65094 0.11039 0.1338 Uiso 1 2 calc R
H85 H 0.47733 0.6294 0.01061 0.1263 Uiso 1 2 calc R
H2 H -0.02234 0.6888 0.44878 0.0297 Uiso 1 2 calc R
H3 H 0.06257 0.5629 0.43746 0.0292 Uiso 1 2 calc R
H40 H 0.47157 0.82892 0.91476 0.0337 Uiso 1 2 calc R
H41 H 0.38937 0.95295 0.90697 0.0328 Uiso 1 2 calc R

loop_
_atom_site_aniso_label
_atom_site_aniso_U_11
_atom_site_aniso_U_22
_atom_site_aniso_U_33
_atom_site_aniso_U_12
_atom_site_aniso_U_13
_atom_site_aniso_U_23
Ta1 0.02655(14) 0.02446(14) 0.02354(13) -0.00246(10) -0.00065(10) 0.00541(10)
Ta2 0.02564(14) 0.02773(14) 0.02340(13) 0.00157(10) 0.00076(10) 0.00124(10)
Ni1 0.0245(4) 0.0203(4) 0.0173(3) 0.0010(3) 0.0010(3) 0.0011(3)
Ni2 0.0255(4) 0.0247(4) 0.0180(3) 0.0024(3) 0.0022(3) 0.0005(3)
Cl1 0.0386(10) 0.0675(13) 0.0398(9) -0.0095(9) 0.0020(8) 0.0308(9)
Cl2 0.0284(8) 0.0380(9) 0.0510(10) -0.0032(7) -0.0032(7) 0.0059(8)
Cl3 0.0425(9) 0.0420(9) 0.0257(7) -0.0042(7) -0.0049(7) -0.0013(7)
Cl4 0.0468(11) 0.0698(13) 0.0353(9) 0.0002(9) -0.0094(8) -0.0184(9)
Cl5 0.0257(9) 0.0758(14) 0.0545(11) 0.0079(9) 0.0017(8) 0.0229(10)
Cl6 0.0305(8) 0.0399(9) 0.0249(7) -0.0024(7) 0.0034(6) 0.0046(6)
P1 0.0254(8) 0.0234(8) 0.0238(7) -0.0008(6) 0.0001(6) -0.0002(6)
P2 0.0302(8) 0.0266(8) 0.0178(7) 0.0018(7) 0.0018(6) 0.0023(6)
P3 0.0279(9) 0.0301(9) 0.0249(8) -0.0023(7) 0.0063(6) -0.0035(7)
P4 0.0259(8) 0.0264(8) 0.0176(7) 0.0041(6) 0.0019(6) -0.0004(6)
C1 0.020(3) 0.025(3) 0.026(3) 0.000(2) 0.003(2) 0.001(2)
C2 0.026(3) 0.026(3) 0.022(3) 0.001(2) 0.006(2) -0.002(2)
C3 0.026(3) 0.023(3) 0.025(3) 0.001(2) -0.002(2) 0.008(2)
C4 0.034(3) 0.020(3) 0.020(3) -0.001(2) -0.001(2) 0.005(2)
C5 0.025(3) 0.030(3) 0.028(3) 0.005(3) 0.003(2) -0.004(3)
C6 0.073(6) 0.067(6) 0.035(4) 0.038(5) -0.003(4) -0.013(4)
C7 0.037(4) 0.027(4) 0.052(4) 0.001(3) 0.000(3) -0.001(3)
C8 0.034(4) 0.037(4) 0.049(4) 0.012(3) -0.007(3) 0.004(3)
C9 0.041(4) 0.019(3) 0.032(3) 0.006(3) -0.001(3) 0.002(2)
C10 0.069(5) 0.031(4) 0.046(4) 0.017(4) 0.006(4) 0.017(3)
C11 0.041(4) 0.032(4) 0.036(4) 0.012(3) -0.005(3) -0.005(3)
C12 0.046(4) 0.027(4) 0.043(4) 0.008(3) -0.001(3) -0.007(3)
C13 0.032(4) 0.031(4) 0.035(3) -0.003(3) 0.002(3) 0.004(3)
C14 0.041(4) 0.034(4) 0.028(3) -0.009(3) 0.008(3) 0.006(3)
C15 0.020(3) 0.031(3) 0.036(3) 0.003(3) -0.004(3) -0.011(3)
C16 0.032(4) 0.041(4) 0.033(3) 0.007(3) 0.001(3) -0.016(3)
C17 0.042(4) 0.066(6) 0.045(4) 0.006(4) -0.011(3) -0.017(4)
C18 0.038(4) 0.059(5) 0.061(5) 0.011(4) -0.014(4) -0.031(4)
C19 0.039(4) 0.033(4) 0.091(7) 0.013(3) -0.012(4) -0.022(4)
C20 0.033(4) 0.033(4) 0.059(5) 0.006(3) -0.013(3) -0.011(3)
C21 0.030(3) 0.019(3) 0.027(3) 0.005(2) 0.004(2) -0.003(2)
C22 0.030(3) 0.032(3) 0.031(3) 0.002(3) 0.002(3) 0.000(3)
C23 0.038(4) 0.033(4) 0.039(4) 0.004(3) -0.003(3) 0.001(3)
C24 0.027(4) 0.041(4) 0.059(5) 0.007(3) -0.008(3) 0.007(3)
C25 0.027(4) 0.053(5) 0.056(5) 0.003(3) 0.008(3) 0.021(4)
C26 0.032(4) 0.046(4) 0.034(3) 0.004(3) 0.007(3) 0.006(3)
C27 0.037(4) 0.031(3) 0.017(3) 0.011(3) 0.005(2) 0.002(2)
C28 0.044(4) 0.039(4) 0.027(3) 0.010(3) 0.001(3) 0.014(3)
C29 0.066(5) 0.039(4) 0.045(4) 0.031(4) 0.007(4) 0.012(3)
C30 0.077(6) 0.045(5) 0.034(4) 0.032(4) 0.010(4) 0.002(3)
C31 0.067(5) 0.038(4) 0.022(3) 0.017(4) -0.008(3) -0.003(3)
C32 0.048(4) 0.032(4) 0.023(3) 0.013(3) 0.000(3) -0.000(3)
C33 0.041(4) 0.029(3) 0.027(3) 0.009(3) 0.002(3) 0.003(3)
C34 0.042(4) 0.060(5) 0.033(4) 0.012(4) 0.004(3) 0.020(3)
C35 0.081(6) 0.050(5) 0.033(4) 0.017(4) -0.002(4) 0.016(3)
C36 0.071(6) 0.067(6) 0.039(4) 0.033(5) -0.014(4) 0.006(4)
C37 0.044(4) 0.052(5) 0.045(4) 0.024(4) -0.008(3) 0.002(4)
C38 0.052(5) 0.038(4) 0.035(4) 0.015(3) -0.004(3) 0.005(3)
C39 0.036(3) 0.032(3) 0.013(3) 0.012(3) -0.001(2) 0.001(2)
C40 0.038(4) 0.032(3) 0.015(3) 0.006(3) -0.003(2) 0.005(2)
C41 0.025(3) 0.033(3) 0.023(3) 0.004(3) 0.000(2) -0.004(3)
C42 0.026(3) 0.032(3) 0.018(3) 0.003(3) -0.001(2) 0.000(2)
C43 0.035(4) 0.028(3) 0.031(3) 0.013(3) -0.002(3) 0.003(3)
C44 0.051(5) 0.045(4) 0.035(4) 0.024(4) -0.010(3) 0.001(3)
C45 0.050(4) 0.026(4) 0.051(4) 0.017(3) 0.002(3) 0.011(3)
C46 0.044(4) 0.040(4) 0.029(3) 0.022(3) 0.001(3) 0.004(3)
C47 0.031(3) 0.025(3) 0.032(3) 0.010(3) 0.004(3) 0.000(3)
C48 0.064(5) 0.036(4) 0.036(4) 0.018(4) -0.001(3) -0.010(3)
C49 0.037(4) 0.038(4) 0.051(4) 0.018(3) -0.003(3) -0.008(3)
C50 0.052(4) 0.032(4) 0.038(4) 0.012(3) 0.002(3) 0.004(3)
C51 0.036(4) 0.038(4) 0.024(3) -0.003(3) 0.006(3) -0.007(3)
C52 0.026(3) 0.037(4) 0.023(3) -0.001(3) 0.005(2) 0.000(3)
C53 0.041(4) 0.035(4) 0.032(3) -0.010(3) 0.006(3) 0.003(3)
C54 0.057(5) 0.053(5) 0.035(4) -0.012(4) 0.024(3) -0.005(3)
C55 0.083(6) 0.064(6) 0.029(4) -0.018(5) 0.028(4) -0.003(4)
C56 0.085(7) 0.085(7) 0.040(5) -0.009(6) 0.018(4) 0.022(5)
C57 0.099(7) 0.042(5) 0.055(5) 0.005(5) 0.014(5) 0.016(4)
C58 0.066(5) 0.046(4) 0.030(4) -0.004(4) 0.012(3) 0.001(3)
C59 0.031(4) 0.036(4) 0.038(4) 0.007(3) 0.006(3) -0.010(3)
C60 0.040(4) 0.052(5) 0.049(4) -0.005(4) 0.008(3) -0.018(4)
C61 0.034(5) 0.081(7) 0.076(6) 0.002(4) 0.010(4) -0.041(6)
C62 0.041(5) 0.079(7) 0.072(6) 0.015(5) 0.002(4) -0.033(5)
C63 0.051(5) 0.060(5) 0.064(5) 0.013(4) -0.015(4) -0.018(4)
C64 0.035(4) 0.042(4) 0.054(4) 0.014(3) 0.002(3) -0.010(4)
C65 0.023(3) 0.029(3) 0.021(3) 0.004(2) 0.001(2) 0.004(2)
C66 0.031(3) 0.034(4) 0.026(3) -0.001(3) 0.001(3) -0.000(3)
C67 0.029(3) 0.053(4) 0.022(3) 0.001(3) -0.005(3) 0.006(3)
C68 0.035(4) 0.053(5) 0.032(3) 0.003(3) 0.001(3) 0.021(3)
C69 0.029(4) 0.034(4) 0.046(4) 0.008(3) 0.006(3) 0.012(3)
C70 0.032(3) 0.030(3) 0.027(3) 0.007(3) -0.003(3) -0.002(3)
C71 0.023(3) 0.025(3) 0.019(3) 0.007(2) 0.004(2) -0.002(2)
C72 0.042(4) 0.030(3) 0.027(3) 0.007(3) 0.010(3) -0.000(3)
C73 0.064(5) 0.037(4) 0.033(4) 0.012(4) -0.001(3) -0.001(3)
C74 0.045(4) 0.054(5) 0.028(3) 0.029(4) 0.006(3) 0.004(3)
C75 0.032(4) 0.049(4) 0.036(4) 0.009(3) 0.007(3) 0.013(3)
C76 0.030(3) 0.037(4) 0.030(3) 0.005(3) 0.002(3) 0.004(3)
C77 0.087(8) 0.108(9) 0.058(6) 0.036(7) -0.021(6) -0.029(6)
C78 0.045(5) 0.086(7) 0.085(7) 0.020(5) -0.021(5) -0.032(6)
C79 0.063(6) 0.090(7) 0.076(7) 0.029(6) 0.005(5) -0.022(6)
C80 0.089(12) 0.140(15) 0.21(2) 0.032(11) 0.022(12) -0.064(14)
C81 0.095(13) 0.118(14) 0.41(5) 0.078(12) -0.08(2) -0.06(2)
C82 0.25(3) 0.075(11) 0.21(2) -0.003(15) -0.18(2) 0.021(13)
C83 0.21(2) 0.156(16) 0.078(9) -0.097(15) -0.034(11) 0.027(10)
C84 0.075(8) 0.145(13) 0.116(11) 0.012(8) -0.000(8) 0.024(10)
C85 0.114(11) 0.114(10) 0.079(8) -0.027(9) -0.036(8) 0.022(7)

loop_
_atom_type_symbol
_atom_type_description
_atom_type_scat_dispersion_real
_atom_type_scat_dispersion_imag
_atom_type_scat_source
H H 0.0000 0.0000
;
International Tables for Crystallography
(Vol. C, Table 6.1.1.4)
;
Cl Cl 0.1484 0.1585
;
International Tables for Crystallography
(Vol. C, Tables 4.2.6.8 and 6.1.1.4)
;
Ni Ni 0.3393 1.1124
;
International Tables for Crystallography
(Vol. C, Tables 4.2.6.8 and 6.1.1.4)
;
P P 0.1023 0.0942
;
International Tables for Crystallography
(Vol. C, Tables 4.2.6.8 and 6.1.1.4)
;
Ta Ta -0.7052 6.5227
;
International Tables for Crystallography
(Vol. C, Tables 4.2.6.8 and 6.1.1.4)
;
C C 0.0033 0.0016
;
International Tables for Crystallography
(Vol. C, Tables 4.2.6.8 and 6.1.1.4)
;

loop_
_geom_angle_atom_site_label_1
_geom_angle_atom_site_label_2
_geom_angle_atom_site_label_3
_geom_angle
_geom_angle_publ_flag
_geom_angle_site_symmetry_1
_geom_angle_site_symmetry_3
Ni1 Ta1 Cl1 123.58(5) yes . .
Ni1 Ta1 Cl2 150.27(5) yes . .
Ni1 Ta1 Cl3 87.76(5) yes . .
Ni1 Ta1 C1 51.23(16) yes . .
Ni1 Ta1 C2 44.41(14) yes . .
Ni1 Ta1 C3 44.27(14) yes . .
Ni1 Ta1 C4 49.47(16) yes . .
Cl1 Ta1 Cl2 80.02(6) yes . .
Cl1 Ta1 Cl3 139.61(7) yes . .
Cl1 Ta1 C1 110.36(17) yes . .
Cl1 Ta1 C2 87.32(15) yes . .
Cl1 Ta1 C3 80.07(15) yes . .
Cl1 Ta1 C4 92.93(16) yes . .
Cl2 Ta1 Cl3 81.87(6) yes . .
Cl2 Ta1 C1 106.51(17) yes . .
Cl2 Ta1 C2 131.61(15) yes . .
Cl2 Ta1 C3 157.22(14) yes . .
Cl2 Ta1 C4 157.08(16) yes . .
Cl3 Ta1 C1 109.30(17) yes . .
Cl3 Ta1 C2 130.70(14) yes . .
Cl3 Ta1 C3 120.73(14) yes . .
Cl3 Ta1 C4 89.98(15) yes . .
C1 Ta1 C2 36.7(2) yes . .
C1 Ta1 C3 70.6(2) yes . .
C1 Ta1 C4 96.4(2) yes . .
C2 Ta1 C3 36.3(2) yes . .
C2 Ta1 C4 69.1(2) yes . .
C3 Ta1 C4 35.4(2) yes . .
Ni2 Ta2 Cl4 124.28(5) yes . .
Ni2 Ta2 Cl5 145.15(6) yes . .
Ni2 Ta2 Cl6 90.26(5) yes . .
Ni2 Ta2 C39 51.00(17) yes . .
Ni2 Ta2 C40 44.68(14) yes . .
Ni2 Ta2 C41 44.77(14) yes . .
Ni2 Ta2 C42 53.15(17) yes . .
Cl4 Ta2 Cl5 82.88(7) yes . .
Cl4 Ta2 Cl6 136.73(8) yes . .
Cl4 Ta2 C39 106.48(16) yes . .
Cl4 Ta2 C40 85.68(14) yes . .
Cl4 Ta2 C41 80.75(14) yes . .
Cl4 Ta2 C42 91.70(16) yes . .
Cl5 Ta2 Cl6 79.68(6) yes . .
Cl5 Ta2 C39 104.09(19) yes . .
Cl5 Ta2 C40 131.16(16) yes . .
Cl5 Ta2 C41 159.35(15) yes . .
Cl5 Ta2 C42 157.99(17) yes . .
Cl6 Ta2 C39 116.06(15) yes . .
Cl6 Ta2 C40 134.49(13) yes . .
Cl6 Ta2 C41 120.96(14) yes . .
Cl6 Ta2 C42 90.09(16) yes . .
C39 Ta2 C40 36.0(2) yes . .
C39 Ta2 C41 69.0(2) yes . .
C39 Ta2 C42 97.9(2) yes . .
C40 Ta2 C41 35.0(2) yes . .
C40 Ta2 C42 69.2(2) yes . .
C41 Ta2 C42 35.6(2) yes . .
Ta1 Ni1 P1 156.21(5) yes . .
Ta1 Ni1 P2 113.31(5) yes . .
Ta1 Ni1 C1 44.30(15) yes . .
Ta1 Ni1 C2 54.77(15) yes . .
Ta1 Ni1 C3 55.68(16) yes . .
Ta1 Ni1 C4 45.82(16) yes . .
P1 Ni1 P2 88.72(7) yes . .
P1 Ni1 C1 117.44(16) yes . .
P1 Ni1 C2 101.47(16) yes . .
P1 Ni1 C3 109.19(16) yes . .
P1 Ni1 C4 135.26(16) yes . .
P2 Ni1 C1 120.24(15) yes . .
P2 Ni1 C2 158.59(17) yes . .
P2 Ni1 C3 149.73(17) yes . .
P2 Ni1 C4 112.19(15) yes . .
C1 Ni1 C2 38.4(2) yes . .
C1 Ni1 C3 73.7(2) yes . .
C1 Ni1 C4 86.5(2) yes . .
C2 Ni1 C3 42.9(2) yes . .
C2 Ni1 C4 73.5(2) yes . .
C3 Ni1 C4 38.4(2) yes . .
Ta2 Ni2 P3 158.17(6) yes . .
Ta2 Ni2 P4 112.80(5) yes . .
Ta2 Ni2 C39 45.24(16) yes . .
Ta2 Ni2 C40 57.13(17) yes . .
Ta2 Ni2 C41 57.59(16) yes . .
Ta2 Ni2 C42 46.10(15) yes . .
P3 Ni2 P4 88.75(7) yes . .
P3 Ni2 C39 125.52(17) yes . .
P3 Ni2 C40 102.80(18) yes . .
P3 Ni2 C41 102.33(17) yes . .
P3 Ni2 C42 124.09(16) yes . .
P4 Ni2 C39 110.23(15) yes . .
P4 Ni2 C40 147.65(19) yes . .
P4 Ni2 C41 163.15(18) yes . .
P4 Ni2 C42 125.27(15) yes . .
C39 Ni2 C40 39.1(2) yes . .
C39 Ni2 C41 73.7(2) yes . .
C39 Ni2 C42 86.3(2) yes . .
C40 Ni2 C41 42.2(2) yes . .
C40 Ni2 C42 72.6(2) yes . .
C41 Ni2 C42 37.9(2) yes . .
Ni1 P1 C13 105.0(2) yes . .
Ni1 P1 C15 119.3(2) yes . .
Ni1 P1 C21 118.1(2) yes . .
C13 P1 C15 105.1(3) yes . .
C13 P1 C21 106.0(3) yes . .
C15 P1 C21 102.0(3) yes . .
Ni1 P2 C14 105.8(2) yes . .
Ni1 P2 C27 121.0(2) yes . .
Ni1 P2 C33 119.7(2) yes . .
C14 P2 C27 102.1(3) yes . .
C14 P2 C33 103.6(3) yes . .
C27 P2 C33 102.1(3) yes . .
Ni2 P3 C51 104.3(2) yes . .
Ni2 P3 C53 116.7(2) yes . .
Ni2 P3 C59 122.2(2) yes . .
C51 P3 C53 107.6(3) yes . .
C51 P3 C59 101.2(3) yes . .
C53 P3 C59 103.2(3) yes . .
Ni2 P4 C52 106.36(19) yes . .
Ni2 P4 C65 120.8(2) yes . .
Ni2 P4 C71 119.61(18) yes . .
C52 P4 C65 102.1(3) yes . .
C52 P4 C71 103.5(3) yes . .
C65 P4 C71 101.9(3) yes . .
Ta1 C1 Ni1 84.5(2) yes . .
Ta1 C1 C2 85.6(4) yes . .
Ta1 C1 C5 140.4(4) yes . .
Ni1 C1 C2 62.7(3) yes . .
Ni1 C1 C5 130.9(4) yes . .
C2 C1 C5 123.6(5) yes . .
Ta1 C2 Ni1 80.82(19) yes . .
Ta1 C2 C1 57.7(3) yes . .
Ta1 C2 C3 73.0(3) yes . .
Ni1 C2 C1 79.0(3) yes . .
Ni1 C2 C3 68.5(3) yes . .
C1 C2 C3 124.4(5) yes . .
Ta1 C3 Ni1 80.0(2) yes . .
Ta1 C3 C2 70.7(3) yes . .
Ta1 C3 C4 58.9(3) yes . .
Ni1 C3 C2 68.6(3) yes . .
Ni1 C3 C4 76.9(3) yes . .
C2 C3 C4 122.6(5) yes . .
Ta1 C4 Ni1 84.7(2) yes . .
Ta1 C4 C3 85.7(4) yes . .
Ta1 C4 C9 142.0(4) yes . .
Ni1 C4 C3 64.7(3) yes . .
Ni1 C4 C9 128.9(4) yes . .
C3 C4 C9 121.9(5) yes . .
C1 C5 C6 109.5(5) yes . .
C1 C5 C7 111.2(5) yes . .
C1 C5 C8 111.1(5) yes . .
C6 C5 C7 109.2(5) yes . .
C6 C5 C8 108.1(6) yes . .
C7 C5 C8 107.7(5) yes . .
C4 C9 C10 108.0(5) yes . .
C4 C9 C11 112.7(5) yes . .
C4 C9 C12 110.6(5) yes . .
C10 C9 C11 108.3(6) yes . .
C10 C9 C12 107.6(5) yes . .
C11 C9 C12 109.6(5) yes . .
P1 C13 C14 106.9(4) yes . .
P2 C14 C13 109.5(4) yes . .
P1 C15 C16 118.5(5) yes . .
P1 C15 C20 121.4(5) yes . .
C16 C15 C20 120.0(6) yes . .
C15 C16 C17 119.0(7) yes . .
C16 C17 C18 119.5(7) yes . .
C17 C18 C19 121.6(8) yes . .
C18 C19 C20 119.9(7) yes . .
C15 C20 C19 120.0(7) yes . .
P1 C21 C22 118.1(5) yes . .
P1 C21 C26 123.5(5) yes . .
C22 C21 C26 118.4(6) yes . .
C21 C22 C23 121.5(6) yes . .
C22 C23 C24 119.6(6) yes . .
C23 C24 C25 119.3(6) yes . .
C24 C25 C26 120.4(6) yes . .
C21 C26 C25 120.8(6) yes . .
P2 C27 C28 121.1(4) yes . .
P2 C27 C32 121.1(5) yes . .
C28 C27 C32 117.7(6) yes . .
C27 C28 C29 120.7(6) yes . .
C28 C29 C30 120.7(8) yes . .
C29 C30 C31 119.4(7) yes . .
C30 C31 C32 120.8(6) yes . .
C27 C32 C31 120.7(7) yes . .
P2 C33 C34 120.4(5) yes . .
P2 C33 C38 121.1(5) yes . .
C34 C33 C38 118.4(6) yes . .
C33 C34 C35 120.1(7) yes . .
C34 C35 C36 121.3(7) yes . .
C35 C36 C37 118.6(8) yes . .
C36 C37 C38 121.0(7) yes . .
C33 C38 C37 120.6(6) yes . .
Ta2 C39 Ni2 83.8(2) yes . .
Ta2 C39 C40 87.7(4) yes . .
Ta2 C39 C43 140.7(4) yes . .
Ni2 C39 C40 63.7(3) yes . .
Ni2 C39 C43 131.7(4) yes . .
C40 C39 C43 120.5(5) yes . .
Ta2 C40 Ni2 78.19(19) yes . .
Ta2 C40 C39 56.3(3) yes . .
Ta2 C40 C41 73.1(3) yes . .
Ni2 C40 C39 77.3(3) yes . .
Ni2 C40 C41 69.2(3) yes . .
C39 C40 C41 123.7(5) yes . .
Ta2 C41 Ni2 77.64(19) yes . .
Ta2 C41 C40 71.8(3) yes . .
Ta2 C41 C42 57.5(3) yes . .
Ni2 C41 C40 68.6(3) yes . .
Ni2 C41 C42 80.8(3) yes . .
C40 C41 C42 125.2(5) yes . .
Ta2 C42 Ni2 80.8(2) yes . .
Ta2 C42 C41 86.9(4) yes . .
Ta2 C42 C47 142.5(4) yes . .
Ni2 C42 C41 61.4(3) yes . .
Ni2 C42 C47 133.9(4) yes . .
C41 C42 C47 119.8(5) yes . .
C39 C43 C44 107.4(5) yes . .
C39 C43 C45 111.8(5) yes . .
C39 C43 C46 111.4(5) yes . .
C44 C43 C45 110.1(5) yes . .
C44 C43 C46 107.2(5) yes . .
C45 C43 C46 108.9(5) yes . .
C42 C47 C48 109.6(5) yes . .
C42 C47 C49 111.8(5) yes . .
C42 C47 C50 109.8(5) yes . .
C48 C47 C49 108.8(6) yes . .
C48 C47 C50 108.7(5) yes . .
C49 C47 C50 108.0(5) yes . .
P3 C51 C52 106.4(4) yes . .
P4 C52 C51 110.1(4) yes . .
P3 C53 C54 118.3(5) yes . .
P3 C53 C58 122.0(5) yes . .
C54 C53 C58 119.6(6) yes . .
C53 C54 C55 121.0(7) yes . .
C54 C55 C56 119.0(7) yes . .
C55 C56 C57 121.4(8) yes . .
C56 C57 C58 118.7(8) yes . .
C53 C58 C57 120.3(7) yes . .
P3 C59 C60 120.9(5) yes . .
P3 C59 C64 120.4(5) yes . .
C60 C59 C64 118.4(7) yes . .
C59 C60 C61 119.8(7) yes . .
C60 C61 C62 119.7(8) yes . .
C61 C62 C63 119.7(8) yes . .
C62 C63 C64 121.3(8) yes . .
C59 C64 C63 121.0(7) yes . .
P4 C65 C66 121.3(5) yes . .
P4 C65 C70 119.7(4) yes . .
C66 C65 C70 119.0(6) yes . .
C65 C66 C67 120.0(6) yes . .
C66 C67 C68 120.6(6) yes . .
C67 C68 C69 119.7(7) yes . .
C68 C69 C70 120.8(6) yes . .
C65 C70 C69 119.8(6) yes . .
P4 C71 C72 123.1(4) yes . .
P4 C71 C76 118.4(4) yes . .
C72 C71 C76 118.5(6) yes . .
C71 C72 C73 120.7(6) yes . .
C72 C73 C74 119.9(7) yes . .
C73 C74 C75 120.1(7) yes . .
C74 C75 C76 119.9(6) yes . .
C71 C76 C75 120.9(6) yes . .
C78 C77 C79 121.0(9) yes . 2_575
C77 C78 C79 120.2(9) yes . .
C77 C79 C78 118.8(9) yes 2_575 .
C81 C80 C85 116.1(18) yes . .
C80 C81 C82 118(2) yes . .
C81 C82 C83 124(3) yes . .
C82 C83 C84 123(2) yes . .
C83 C84 C85 118.6(15) yes . .
C80 C85 C84 120.6(15) yes . .
Ta1 C2 H2 152.171 no . .
Ni1 C2 H2 126.680 no . .
C1 C2 H2 117.823 no . .
C3 C2 H2 117.824 no . .
Ta1 C3 H3 151.750 no . .
Ni1 C3 H3 128.030 no . .
C2 C3 H3 118.723 no . .
C4 C3 H3 118.722 no . .
C5 C6 H6A 109.473 no . .
C5 C6 H6B 109.466 no . .
C5 C6 H6C 109.472 no . .
H6A C6 H6B 109.471 no . .
H6A C6 H6C 109.478 no . .
H6B C6 H6C 109.467 no . .
C5 C7 H7A 109.479 no . .
C5 C7 H7B 109.475 no . .
C5 C7 H7C 109.462 no . .
H7A C7 H7B 109.471 no . .
H7A C7 H7C 109.468 no . .
H7B C7 H7C 109.473 no . .
C5 C8 H8A 109.468 no . .
C5 C8 H8B 109.462 no . .
C5 C8 H8C 109.476 no . .
H8A C8 H8B 109.475 no . .
H8A C8 H8C 109.469 no . .
H8B C8 H8C 109.477 no . .
C9 C10 H10A 109.467 no . .
C9 C10 H10B 109.469 no . .
C9 C10 H10C 109.466 no . .
H10A C10 H10B 109.470 no . .
H10A C10 H10C 109.478 no . .
H10B C10 H10C 109.477 no . .
C9 C11 H11A 109.475 no . .
C9 C11 H11B 109.468 no . .
C9 C11 H11C 109.467 no . .
H11A C11 H11B 109.468 no . .
H11A C11 H11C 109.479 no . .
H11B C11 H11C 109.471 no . .
C9 C12 H12A 109.465 no . .
C9 C12 H12B 109.473 no . .
C9 C12 H12C 109.468 no . .
H12A C12 H12B 109.468 no . .
H12A C12 H12C 109.475 no . .
H12B C12 H12C 109.480 no . .
P1 C13 H13A 110.337 no . .
P1 C13 H13B 110.345 no . .
C14 C13 H13A 110.342 no . .
C14 C13 H13B 110.339 no . .
H13A C13 H13B 108.577 no . .
P2 C14 H14A 109.768 no . .
P2 C14 H14B 109.764 no . .
C13 C14 H14A 109.775 no . .
C13 C14 H14B 109.771 no . .
H14A C14 H14B 108.224 no . .
C15 C16 H16 120.509 no . .
C17 C16 H16 120.518 no . .
C16 C17 H17 120.254 no . .
C18 C17 H17 120.264 no . .
C17 C18 H18 119.194 no . .
C19 C18 H18 119.207 no . .
C18 C19 H19 120.081 no . .
C20 C19 H19 120.057 no . .
C15 C20 H20 119.970 no . .
C19 C20 H20 119.984 no . .
C21 C22 H22 119.239 no . .
C23 C22 H22 119.240 no . .
C22 C23 H23 120.224 no . .
C24 C23 H23 120.225 no . .
C23 C24 H24 120.343 no . .
C25 C24 H24 120.340 no . .
C24 C25 H25 119.776 no . .
C26 C25 H25 119.775 no . .
C21 C26 H26 119.623 no . .
C25 C26 H26 119.623 no . .
C27 C28 H28 119.649 no . .
C29 C28 H28 119.659 no . .
C28 C29 H29 119.665 no . .
C30 C29 H29 119.661 no . .
C29 C30 H30 120.300 no . .
C31 C30 H30 120.309 no . .
C30 C31 H31 119.603 no . .
C32 C31 H31 119.600 no . .
C27 C32 H32 119.659 no . .
C31 C32 H32 119.666 no . .
C33 C34 H34 119.977 no . .
C35 C34 H34 119.972 no . .
C34 C35 H35 119.353 no . .
C36 C35 H35 119.332 no . .
C35 C36 H36 120.709 no . .
C37 C36 H36 120.703 no . .
C36 C37 H37 119.513 no . .
C38 C37 H37 119.531 no . .
C33 C38 H38 119.726 no . .
C37 C38 H38 119.719 no . .
Ta2 C40 H40 153.555 no . .
Ni2 C40 H40 127.625 no . .
C39 C40 H40 118.165 no . .
C41 C40 H40 118.163 no . .
Ta2 C41 H41 157.249 no . .
Ni2 C41 H41 124.760 no . .
C40 C41 H41 117.410 no . .
C42 C41 H41 117.416 no . .
C43 C44 H44A 109.465 no . .
C43 C44 H44B 109.473 no . .
C43 C44 H44C 109.473 no . .
H44A C44 H44B 109.475 no . .
H44A C44 H44C 109.473 no . .
H44B C44 H44C 109.468 no . .
C43 C45 H45A 109.477 no . .
C43 C45 H45B 109.467 no . .
C43 C45 H45C 109.479 no . .
H45A C45 H45B 109.461 no . .
H45A C45 H45C 109.479 no . .
H45B C45 H45C 109.464 no . .
C43 C46 H46A 109.468 no . .
C43 C46 H46B 109.473 no . .
C43 C46 H46C 109.474 no . .
H46A C46 H46B 109.471 no . .
H46A C46 H46C 109.464 no . .
H46B C46 H46C 109.477 no . .
C47 C48 H48A 109.457 no . .
C47 C48 H48B 109.482 no . .
C47 C48 H48C 109.469 no . .
H48A C48 H48B 109.472 no . .
H48A C48 H48C 109.472 no . .
H48B C48 H48C 109.476 no . .
C47 C49 H49A 109.472 no . .
C47 C49 H49B 109.472 no . .
C47 C49 H49C 109.477 no . .
H49A C49 H49B 109.474 no . .
H49A C49 H49C 109.463 no . .
H49B C49 H49C 109.469 no . .
C47 C50 H50A 109.468 no . .
C47 C50 H50B 109.477 no . .
C47 C50 H50C 109.474 no . .
H50A C50 H50B 109.462 no . .
H50A C50 H50C 109.468 no . .
H50B C50 H50C 109.477 no . .
P3 C51 H51A 110.441 no . .
P3 C51 H51B 110.441 no . .
C52 C51 H51A 110.440 no . .
C52 C51 H51B 110.451 no . .
H51A C51 H51B 108.638 no . .
P4 C52 H52A 109.645 no . .
P4 C52 H52B 109.645 no . .
C51 C52 H52A 109.638 no . .
C51 C52 H52B 109.640 no . .
H52A C52 H52B 108.151 no . .
C53 C54 H54 119.527 no . .
C55 C54 H54 119.518 no . .
C54 C55 H55 120.526 no . .
C56 C55 H55 120.511 no . .
C55 C56 H56 119.289 no . .
C57 C56 H56 119.283 no . .
C56 C57 H57 120.659 no . .
C58 C57 H57 120.668 no . .
C53 C58 H58 119.849 no . .
C57 C58 H58 119.849 no . .
C59 C60 H60 120.101 no . .
C61 C60 H60 120.105 no . .
C60 C61 H61 120.137 no . .
C62 C61 H61 120.139 no . .
C61 C62 H62 120.137 no . .
C63 C62 H62 120.139 no . .
C62 C63 H63 119.341 no . .
C64 C63 H63 119.353 no . .
C59 C64 H64 119.477 no . .
C63 C64 H64 119.484 no . .
C65 C66 H66 119.992 no . .
C67 C66 H66 120.004 no . .
C66 C67 H67 119.680 no . .
C68 C67 H67 119.681 no . .
C67 C68 H68 120.149 no . .
C69 C68 H68 120.142 no . .
C68 C69 H69 119.617 no . .
C70 C69 H69 119.610 no . .
C65 C70 H70 120.088 no . .
C69 C70 H70 120.081 no . .
C71 C72 H72 119.660 no . .
C73 C72 H72 119.670 no . .
C72 C73 H73 120.051 no . .
C74 C73 H73 120.034 no . .
C73 C74 H74 119.944 no . .
C75 C74 H74 119.936 no . .
C74 C75 H75 120.067 no . .
C76 C75 H75 120.073 no . .
C71 C76 H76 119.534 no . .
C75 C76 H76 119.536 no . .
C78 C77 H77 119.497 no . .
C79 C77 H77 119.507 no 2_575 .
C77 C78 H78 119.896 no . .
C79 C78 H78 119.886 no . .
C77 C79 H79 120.601 no 2_575 .
C78 C79 H79 120.612 no . .
C81 C80 H80 121.946 no . .
C85 C80 H80 121.942 no . .
C80 C81 H81 120.992 no . .
C82 C81 H81 120.971 no . .
C81 C82 H82 118.198 no . .
C83 C82 H82 118.211 no . .
C82 C83 H83 118.658 no . .
C84 C83 H83 118.663 no . .
C83 C84 H84 120.694 no . .
C85 C84 H84 120.713 no . .
C80 C85 H85 119.709 no . .
C84 C85 H85 119.699 no . .

loop_
_geom_bond_atom_site_label_1
_geom_bond_atom_site_label_2
_geom_bond_distance
_geom_bond_publ_flag
_geom_bond_site_symmetry_2
Ta1 Ni1 2.888(2) yes .
Ta1 Cl1 2.428(3) yes .
Ta1 Cl2 2.457(3) yes .
Ta1 Cl3 2.375(3) yes .
Ta1 C1 2.026(6) yes .
Ta1 C2 2.389(5) yes .
Ta1 C3 2.422(6) yes .
Ta1 C4 2.080(6) yes .
Ta2 Ni2 2.844(2) yes .
Ta2 Cl4 2.396(2) yes .
Ta2 Cl5 2.449(3) yes .
Ta2 Cl6 2.414(2) yes .
Ta2 C39 2.031(6) yes .
Ta2 C40 2.440(6) yes .
Ta2 C41 2.458(6) yes .
Ta2 C42 2.076(6) yes .
Ni1 P1 2.220(2) yes .
Ni1 P2 2.211(2) yes .
Ni1 C1 2.262(6) yes .
Ni1 C2 2.047(6) yes .
Ni1 C3 2.046(6) yes .
Ni1 C4 2.204(6) yes .
Ni2 P3 2.201(2) yes .
Ni2 P4 2.210(2) yes .
Ni2 C39 2.223(6) yes .
Ni2 C40 2.043(6) yes .
Ni2 C41 2.050(6) yes .
Ni2 C42 2.306(6) yes .
P1 C13 1.838(7) yes .
P1 C15 1.840(6) yes .
P1 C21 1.846(6) yes .
P2 C14 1.861(7) yes .
P2 C27 1.830(6) yes .
P2 C33 1.844(7) yes .
P3 C51 1.844(6) yes .
P3 C53 1.826(7) yes .
P3 C59 1.857(7) yes .
P4 C52 1.857(6) yes .
P4 C65 1.832(6) yes .
P4 C71 1.846(6) yes .
C1 C2 1.431(8) yes .
C1 C5 1.542(9) yes .
C2 C3 1.497(8) yes .
C3 C4 1.406(8) yes .
C4 C9 1.536(9) yes .
C5 C6 1.524(9) yes .
C5 C7 1.550(9) yes .
C5 C8 1.540(9) yes .
C9 C10 1.553(9) yes .
C9 C11 1.526(9) yes .
C9 C12 1.539(9) yes .
C13 C14 1.524(9) yes .
C15 C16 1.407(9) yes .
C15 C20 1.406(9) yes .
C16 C17 1.413(10) yes .
C17 C18 1.394(12) yes .
C18 C19 1.371(13) yes .
C19 C20 1.393(11) yes .
C21 C22 1.401(9) yes .
C21 C26 1.397(9) yes .
C22 C23 1.403(10) yes .
C23 C24 1.398(10) yes .
C24 C25 1.405(11) yes .
C25 C26 1.399(10) yes .
C27 C28 1.408(10) yes .
C27 C32 1.412(8) yes .
C28 C29 1.395(10) yes .
C29 C30 1.379(10) yes .
C30 C31 1.391(12) yes .
C31 C32 1.385(9) yes .
C33 C34 1.402(9) yes .
C33 C38 1.394(10) yes .
C34 C35 1.409(11) yes .
C35 C36 1.374(13) yes .
C36 C37 1.395(11) yes .
C37 C38 1.400(11) yes .
C39 C40 1.437(8) yes .
C39 C43 1.529(9) yes .
C40 C41 1.474(9) yes .
C41 C42 1.434(8) yes .
C42 C47 1.523(9) yes .
C43 C44 1.557(9) yes .
C43 C45 1.537(9) yes .
C43 C46 1.558(9) yes .
C47 C48 1.538(9) yes .
C47 C49 1.548(9) yes .
C47 C50 1.524(9) yes .
C51 C52 1.543(8) yes .
C53 C54 1.383(10) yes .
C53 C58 1.390(10) yes .
C54 C55 1.390(11) yes .
C55 C56 1.369(13) yes .
C56 C57 1.404(12) yes .
C57 C58 1.388(11) yes .
C59 C60 1.418(10) yes .
C59 C64 1.362(10) yes .
C60 C61 1.428(12) yes .
C61 C62 1.384(14) yes .
C62 C63 1.355(12) yes .
C63 C64 1.413(12) yes .
C65 C66 1.397(8) yes .
C65 C70 1.397(9) yes .
C66 C67 1.394(9) yes .
C67 C68 1.381(10) yes .
C68 C69 1.371(9) yes .
C69 C70 1.399(9) yes .
C71 C72 1.389(8) yes .
C71 C76 1.406(8) yes .
C72 C73 1.399(10) yes .
C73 C74 1.388(10) yes .
C74 C75 1.386(10) yes .
C75 C76 1.386(10) yes .
C77 C78 1.359(14) yes .
C77 C79 1.376(15) yes 2_575
C78 C79 1.387(14) yes .
C80 C81 1.46(4) yes .
C80 C85 1.31(2) yes .
C81 C82 1.32(4) yes .
C82 C83 1.19(4) yes .
C83 C84 1.35(2) yes .
C84 C85 1.37(2) yes .
C2 H2 0.950 no .
C3 H3 0.950 no .
C6 H6A 0.980 no .
C6 H6B 0.980 no .
C6 H6C 0.980 no .
C7 H7A 0.980 no .
C7 H7B 0.980 no .
C7 H7C 0.980 no .
C8 H8A 0.980 no .
C8 H8B 0.980 no .
C8 H8C 0.980 no .
C10 H10A 0.980 no .
C10 H10B 0.980 no .
C10 H10C 0.980 no .
C11 H11A 0.980 no .
C11 H11B 0.980 no .
C11 H11C 0.980 no .
C12 H12A 0.980 no .
C12 H12B 0.980 no .
C12 H12C 0.980 no .
C13 H13A 0.990 no .
C13 H13B 0.990 no .
C14 H14A 0.990 no .
C14 H14B 0.990 no .
C16 H16 0.950 no .
C17 H17 0.950 no .
C18 H18 0.950 no .
C19 H19 0.950 no .
C20 H20 0.950 no .
C22 H22 0.950 no .
C23 H23 0.950 no .
C24 H24 0.950 no .
C25 H25 0.950 no .
C26 H26 0.950 no .
C28 H28 0.950 no .
C29 H29 0.950 no .
C30 H30 0.950 no .
C31 H31 0.950 no .
C32 H32 0.950 no .
C34 H34 0.950 no .
C35 H35 0.950 no .
C36 H36 0.950 no .
C37 H37 0.950 no .
C38 H38 0.950 no .
C40 H40 0.950 no .
C41 H41 0.950 no .
C44 H44A 0.980 no .
C44 H44B 0.980 no .
C44 H44C 0.980 no .
C45 H45A 0.980 no .
C45 H45B 0.980 no .
C45 H45C 0.980 no .
C46 H46A 0.980 no .
C46 H46B 0.980 no .
C46 H46C 0.980 no .
C48 H48A 0.980 no .
C48 H48B 0.980 no .
C48 H48C 0.980 no .
C49 H49A 0.980 no .
C49 H49B 0.980 no .
C49 H49C 0.980 no .
C50 H50A 0.980 no .
C50 H50B 0.980 no .
C50 H50C 0.980 no .
C51 H51A 0.990 no .
C51 H51B 0.990 no .
C52 H52A 0.990 no .
C52 H52B 0.990 no .
C54 H54 0.950 no .
C55 H55 0.950 no .
C56 H56 0.950 no .
C57 H57 0.950 no .
C58 H58 0.950 no .
C60 H60 0.950 no .
C61 H61 0.950 no .
C62 H62 0.950 no .
C63 H63 0.950 no .
C64 H64 0.950 no .
C66 H66 0.950 no .
C67 H67 0.950 no .
C68 H68 0.950 no .
C69 H69 0.950 no .
C70 H70 0.950 no .
C72 H72 0.950 no .
C73 H73 0.950 no .
C74 H74 0.950 no .
C75 H75 0.950 no .
C76 H76 0.950 no .
C77 H77 0.950 no .
C78 H78 0.950 no .
C79 H79 0.950 no .
C80 H80 0.950 no .
C81 H81 0.950 no .
C82 H82 0.950 no .
C83 H83 0.950 no .
C84 H84 0.950 no .
C85 H85 0.950 no .

loop_
_geom_contact_atom_site_label_1
_geom_contact_atom_site_label_2
_geom_contact_distance
_geom_contact_publ_flag
_geom_contact_site_symmetry_2
Ni1 C7 3.596(7) no .
Cl2 C8 3.533(8) no .
Cl3 C12 3.520(8) no .
Cl3 C32 3.445(7) no .
Cl3 C38 3.292(8) no .
Cl6 C50 3.558(8) no .
Cl6 C70 3.368(7) no .
C2 C6 2.949(11) no .
C2 C7 3.425(9) no .
C2 C16 3.446(8) no .
C3 C10 3.138(9) no .
C3 C11 3.096(9) no .
C11 C22 3.502(9) no .
C13 C20 3.107(10) no .
C13 C26 3.194(10) no .
C14 C21 3.473(9) no .
C14 C26 3.588(9) no .
C14 C28 3.221(10) no .
C14 C34 3.245(10) no .
C15 C18 2.780(10) no .
C15 C22 3.512(10) no .
C16 C19 2.808(11) no .
C16 C21 3.400(9) no .
C16 C22 3.489(10) no .
C17 C20 2.795(11) no .
C21 C24 2.825(10) no .
C22 C25 2.778(10) no .
C23 C26 2.799(10) no .
C27 C30 2.818(10) no .
C27 C34 3.356(10) no .
C28 C31 2.773(9) no .
C29 C32 2.777(11) no .
C32 C33 3.108(9) no .
C32 C34 3.433(11) no .
C33 C36 2.826(11) no .
C34 C37 2.773(11) no .
C35 C38 2.772(10) no .
C40 C44 3.101(10) no .
C40 C45 3.095(9) no .
C40 C53 3.495(9) no .
C40 C54 3.537(10) no .
C41 C48 2.987(10) no .
C41 C49 3.210(10) no .
C41 C54 3.544(10) no .
C46 C76 3.577(9) no .
C49 C64 3.364(10) no .
C51 C58 3.181(10) no .
C51 C64 3.544(11) no .
C52 C59 3.366(9) no .
C52 C64 3.448(10) no .
C52 C66 3.365(9) no .
C52 C72 3.155(10) no .
C53 C56 2.764(11) no .
C53 C60 3.099(11) no .
C54 C57 2.774(12) no .
C54 C59 3.400(10) no .
C54 C60 3.417(11) no .
C55 C58 2.784(11) no .
C59 C62 2.819(12) no .
C60 C63 2.765(12) no .
C61 C64 2.775(11) no .
C65 C68 2.796(10) no .
C65 C76 3.222(9) no .
C66 C69 2.771(10) no .
C66 C71 3.208(9) no .
C66 C76 3.455(9) no .
C67 C70 2.772(9) no .
C71 C74 2.799(10) no .
C72 C75 2.781(9) no .
C73 C76 2.773(10) no .
C77 C77 2.734(14) no 2_575
C78 C78 2.744(13) no 2_575
C79 C79 2.766(15) no 2_575
C80 C83 2.68(3) no .
C81 C84 2.65(3) no .
C82 C85 2.66(3) no .
Cl1 C22 3.567(7) no 2_566
Cl3 C58 3.435(7) no 2_566
Cl4 C55 3.515(9) no 2_677
Cl5 C62 3.592(10) no 1_655
C12 C60 3.577(10) no 2_566
C18 C18 3.597(12) no 2_576
C18 C68 3.591(10) no .
C19 C68 3.472(10) no .
C22 Cl1 3.567(7) no 2_566
C55 Cl4 3.515(9) no 2_677
C58 Cl3 3.435(7) no 2_566
C60 C12 3.577(10) no 2_566
C61 C77 3.492(14) no 2_576
C62 Cl5 3.592(10) no 1_455
C67 C68 3.584(10) no 2_676
C68 C18 3.591(10) no .
C68 C19 3.472(10) no .
C68 C67 3.584(10) no 2_676
C77 C61 3.492(14) no 2_576
Ta1 H8B 3.4345 no .
Ta1 H10A 3.5832 no .
Ta1 H12A 3.5480 no .
Ta1 H38 3.4446 no .
Ta2 H44B 3.5287 no .
Ta2 H46C 3.5491 no .
Ta2 H50B 3.4892 no .
Ni1 H7A 3.4099 no .
Ni1 H7C 3.3450 no .
Ni1 H11B 3.2327 no .
Ni1 H13A 3.4508 no .
Ni1 H14A 3.5941 no .
Ni1 H22 3.5072 no .
Ni1 H38 3.2826 no .
Ni2 H45C 3.2961 no .
Ni2 H49B 3.4506 no .
Ni2 H49C 3.5479 no .
Ni2 H51A 3.3942 no .
Ni2 H64 3.3948 no .
Ni2 H70 3.1804 no .
Cl1 H10A 3.0793 no .
Cl1 H10C 3.5088 no .
Cl1 H3 3.4523 no .
Cl2 H8A 3.4856 no .
Cl2 H8B 2.8055 no .
Cl3 H12A 3.0063 no .
Cl3 H12B 3.2986 no .
Cl3 H32 2.9829 no .
Cl3 H38 2.7377 no .
Cl4 H48C 3.0212 no .
Cl4 H41 3.5800 no .
Cl5 H44B 3.3506 no .
Cl5 H46C 2.9779 no .
Cl6 H50B 3.3139 no .
Cl6 H50C 3.0586 no .
Cl6 H70 3.0308 no .
Cl6 H76 2.7800 no .
P1 H7C 3.2374 no .
P1 H14A 2.9089 no .
P1 H14B 3.5971 no .
P1 H16 2.8817 no .
P1 H20 2.9374 no .
P1 H22 2.8482 no .
P1 H26 2.9730 no .
P1 H2 3.3682 no .
P2 H13A 2.9816 no .
P2 H28 2.9198 no .
P2 H32 2.9240 no .
P2 H34 2.9130 no .
P2 H38 2.9165 no .
P3 H52A 2.9411 no .
P3 H54 2.8273 no .
P3 H58 2.9228 no .
P3 H60 2.9520 no .
P3 H64 2.8781 no .
P3 H40 3.4265 no .
P3 H41 3.3689 no .
P4 H51A 3.0285 no .
P4 H64 3.3527 no .
P4 H66 2.9184 no .
P4 H70 2.8846 no .
P4 H72 2.9561 no .
P4 H76 2.8667 no .
C1 H6A 2.6775 no .
C1 H6B 3.3531 no .
C1 H6C 2.6949 no .
C1 H7A 2.7349 no .
C1 H7B 3.3910 no .
C1 H7C 2.7480 no .
C1 H8A 2.7301 no .
C1 H8B 2.7322 no .
C1 H8C 3.3832 no .
C1 H38 2.9110 no .
C1 H3 3.4176 no .
C2 H6A 2.6633 no .
C2 H6C 3.0566 no .
C2 H7C 3.2143 no .
C2 H16 3.0649 no .
C3 H10A 3.3801 no .
C3 H10C 2.8643 no .
C3 H11B 3.3154 no .
C3 H11C 2.8215 no .
C3 H16 3.4382 no .
C3 H22 3.0255 no .
C4 H10A 2.6631 no .
C4 H10B 3.3513 no .
C4 H10C 2.6973 no .
C4 H11A 3.3850 no .
C4 H11B 2.7437 no .
C4 H11C 2.7437 no .
C4 H12A 2.6819 no .
C4 H12B 2.7521 no .
C4 H12C 3.3700 no .
C4 H2 3.3726 no .
C5 H38 3.1764 no .
C5 H2 2.7638 no .
C6 H7A 3.3517 no .
C6 H7B 2.6915 no .
C6 H7C 2.6913 no .
C6 H8A 3.3328 no .
C6 H8B 2.6631 no .
C6 H8C 2.6632 no .
C6 H2 2.6327 no .
C7 H6A 2.7089 no .
C7 H6B 2.6619 no .
C7 H6C 3.3562 no .
C7 H8A 2.6885 no .
C7 H8B 3.3508 no .
C7 H8C 2.6552 no .
C7 H13A 3.4926 no .
C7 H38 3.1772 no .
C7 H2 3.4679 no .
C8 H6A 3.3360 no .
C8 H6B 2.6590 no .
C8 H6C 2.6591 no .
C8 H7A 2.6962 no .
C8 H7B 2.6525 no .
C8 H7C 3.3489 no .
C8 H38 3.0649 no .
C9 H3 2.7176 no .
C10 H11A 2.6771 no .
C10 H11B 3.3509 no .
C10 H11C 2.6670 no .
C10 H12A 2.6904 no .
C10 H12B 3.3520 no .
C10 H12C 2.6521 no .
C10 H3 3.0033 no .
C11 H10A 3.3454 no .
C11 H10B 2.6789 no .
C11 H10C 2.6789 no .
C11 H12A 3.3506 no .
C11 H12B 2.6911 no .
C11 H12C 2.6910 no .
C11 H22 3.2570 no .
C11 H28 3.3654 no .
C11 H3 2.9230 no .
C12 H10A 2.6872 no .
C12 H10B 2.6623 no .
C12 H10C 3.3494 no .
C12 H11A 2.6616 no .
C12 H11B 2.7147 no .
C12 H11C 3.3524 no .
C13 H7C 3.5855 no .
C13 H20 2.6126 no .
C13 H26 2.7289 no .
C14 H26 3.1322 no .
C14 H28 2.9016 no .
C14 H34 2.9097 no .
C15 H7C 2.7743 no .
C15 H13A 3.0238 no .
C15 H13B 3.1289 no .
C15 H17 3.2909 no .
C15 H19 3.2833 no .
C15 H22 3.4441 no .
C15 H2 3.2049 no .
C16 H6A 3.3206 no .
C16 H7C 3.4355 no .
C16 H18 3.2792 no .
C16 H20 3.2939 no .
C16 H22 3.1641 no .
C16 H2 2.7445 no .
C17 H6A 3.4474 no .
C17 H19 3.2682 no .
C17 H2 3.5882 no .
C18 H16 3.2845 no .
C18 H20 3.2488 no .
C19 H7C 3.4442 no .
C19 H17 3.2662 no .
C20 H7C 2.7990 no .
C20 H13A 2.8964 no .
C20 H13B 3.0977 no .
C20 H16 3.2970 no .
C20 H18 3.2473 no .
C21 H11B 3.5241 no .
C21 H11C 3.5717 no .
C21 H13B 2.9615 no .
C21 H14A 3.1083 no .
C21 H16 3.2308 no .
C21 H23 3.3000 no .
C21 H25 3.2832 no .
C22 H11B 3.3391 no .
C22 H11C 2.7842 no .
C22 H16 2.9742 no .
C22 H24 3.2814 no .
C22 H26 3.2632 no .
C22 H3 3.2850 no .
C23 H11C 3.2598 no .
C23 H25 3.2771 no .
C24 H22 3.2740 no .
C24 H26 3.2875 no .
C25 H23 3.2810 no .
C26 H13B 2.8203 no .
C26 H14A 3.0061 no .
C26 H22 3.2603 no .
C26 H24 3.2911 no .
C27 H11B 3.3640 no .
C27 H12B 2.7568 no .
C27 H14A 2.8713 no .
C27 H14B 3.1592 no .
C27 H29 3.2888 no .
C27 H31 3.2852 no .
C27 H34 3.1652 no .
C28 H11B 2.8220 no .
C28 H12B 2.8196 no .
C28 H14A 2.7608 no .
C28 H14B 3.5831 no .
C28 H30 3.2685 no .
C28 H32 3.2747 no .
C29 H11B 3.5994 no .
C29 H12B 3.1113 no .
C29 H31 3.2470 no .
C30 H12B 3.2622 no .
C30 H28 3.2615 no .
C30 H32 3.2667 no .
C31 H12B 3.1592 no .
C31 H29 3.2491 no .
C32 H12B 2.9248 no .
C32 H28 3.2748 no .
C32 H30 3.2701 no .
C32 H34 3.3961 no .
C33 H7A 3.2114 no .
C33 H13A 3.3598 no .
C33 H14B 2.8408 no .
C33 H32 2.6831 no .
C33 H35 3.2870 no .
C33 H37 3.2788 no .
C34 H14B 2.7301 no .
C34 H32 3.0592 no .
C34 H36 3.2856 no .
C34 H38 3.2631 no .
C35 H37 3.2375 no .
C36 H34 3.2755 no .
C36 H38 3.2839 no .
C37 H7A 3.3965 no .
C37 H8A 3.2352 no .
C37 H35 3.2397 no .
C38 H7A 2.6991 no .
C38 H8A 2.9641 no .
C38 H32 3.1742 no .
C38 H34 3.2630 no .
C38 H36 3.2908 no .
C39 H44A 3.3399 no .
C39 H44B 2.6665 no .
C39 H44C 2.6665 no .
C39 H45A 3.3770 no .
C39 H45B 2.7326 no .
C39 H45C 2.7328 no .
C39 H46A 3.3874 no .
C39 H46B 2.7436 no .
C39 H46C 2.7437 no .
C39 H41 3.3893 no .
C40 H44B 3.3730 no .
C40 H44C 2.7892 no .
C40 H45B 2.8023 no .
C40 H45C 3.3350 no .
C40 H54 3.3712 no .
C41 H48B 2.6766 no .
C41 H48C 3.1997 no .
C41 H49B 3.5177 no .
C41 H49C 2.9370 no .
C41 H54 3.0015 no .
C42 H48A 3.3472 no .
C42 H48B 2.6885 no .
C42 H48C 2.6884 no .
C42 H49A 3.3797 no .
C42 H49B 2.7394 no .
C42 H49C 2.7394 no .
C42 H50A 3.3408 no .
C42 H50B 2.6816 no .
C42 H50C 2.6816 no .
C42 H70 3.0856 no .
C42 H40 3.4045 no .
C43 H40 2.7050 no .
C44 H45A 2.7257 no .
C44 H45B 2.7144 no .
C44 H45C 3.3838 no .
C44 H46A 2.7031 no .
C44 H46B 3.3626 no .
C44 H46C 2.6590 no .
C44 H40 2.9631 no .
C45 H44A 2.7107 no .
C45 H44B 3.3799 no .
C45 H44C 2.7389 no .
C45 H46A 2.6750 no .
C45 H46B 2.7308 no .
C45 H46C 3.3659 no .
C45 H51A 3.4247 no .
C45 H40 2.9043 no .
C46 H44A 2.6825 no .
C46 H44B 2.6787 no .
C46 H44C 3.3632 no .
C46 H45A 2.6715 no .
C46 H45B 3.3699 no .
C46 H45C 2.7245 no .
C47 H70 3.2301 no .
C47 H41 2.6719 no .
C48 H49A 2.6824 no .
C48 H49B 3.3582 no .
C48 H49C 2.7004 no .
C48 H50A 2.6694 no .
C48 H50B 2.6681 no .
C48 H50C 3.3406 no .
C48 H41 2.7547 no .
C49 H48A 2.6694 no .
C49 H48B 2.7082 no .
C49 H48C 3.3599 no .
C49 H50A 2.6463 no .
C49 H50B 3.3424 no .
C49 H50C 2.6805 no .
C49 H64 3.0229 no .
C49 H70 3.1017 no .
C49 H41 3.0721 no .
C50 H48A 2.6714 no .
C50 H48B 3.3381 no .
C50 H48C 2.6723 no .
C50 H49A 2.6617 no .
C50 H49B 2.6768 no .
C50 H49C 3.3380 no .
C50 H70 3.0856 no .
C51 H45C 3.3713 no .
C51 H58 2.7010 no .
C51 H64 3.5442 no .
C51 H72 3.0376 no .
C52 H64 3.1147 no .
C52 H66 3.1866 no .
C52 H72 2.7194 no .
C53 H45B 3.3387 no .
C53 H51A 3.0877 no .
C53 H51B 3.1742 no .
C53 H55 3.2698 no .
C53 H57 3.2701 no .
C53 H60 2.6319 no .
C53 H40 3.0957 no .
C53 H41 3.5413 no .
C54 H56 3.2351 no .
C54 H58 3.2532 no .
C54 H60 2.9312 no .
C54 H40 3.0276 no .
C54 H41 3.0019 no .
C55 H57 3.2731 no .
C56 H54 3.2335 no .
C56 H58 3.2628 no .
C57 H55 3.2773 no .
C58 H45B 3.1524 no .
C58 H51A 2.9789 no .
C58 H51B 3.2084 no .
C58 H54 3.2528 no .
C58 H56 3.2574 no .
C58 H60 3.2519 no .
C59 H49B 3.5659 no .
C59 H49C 3.2186 no .
C59 H51B 2.8591 no .
C59 H52A 2.9990 no .
C59 H54 3.2195 no .
C59 H61 3.3196 no .
C59 H63 3.2624 no .
C60 H51B 3.3293 no .
C60 H54 3.3873 no .
C60 H62 3.2939 no .
C60 H64 3.2512 no .
C61 H63 3.2252 no .
C62 H60 3.2873 no .
C62 H64 3.2585 no .
C63 H49B 3.5451 no .
C63 H61 3.2256 no .
C64 H49B 2.8383 no .
C64 H49C 3.0167 no .
C64 H52A 2.7817 no .
C64 H60 3.2468 no .
C64 H62 3.2711 no .
C65 H52A 2.8240 no .
C65 H52B 3.2126 no .
C65 H64 3.3479 no .
C65 H67 3.2722 no .
C65 H69 3.2753 no .
C65 H76 2.9442 no .
C66 H52A 3.2638 no .
C66 H52B 3.3197 no .
C66 H68 3.2683 no .
C66 H70 3.2685 no .
C66 H76 3.3435 no .
C67 H69 3.2371 no .
C68 H66 3.2654 no .
C68 H70 3.2621 no .
C69 H50C 3.4028 no .
C69 H67 3.2360 no .
C70 H49B 3.0691 no .
C70 H50C 3.0323 no .
C70 H64 3.1585 no .
C70 H66 3.2680 no .
C70 H68 3.2667 no .
C71 H45C 3.3306 no .
C71 H46B 2.7379 no .
C71 H51A 3.5208 no .
C71 H52B 2.8040 no .
C71 H66 2.8853 no .
C71 H73 3.2769 no .
C71 H75 3.2859 no .
C72 H45C 3.1092 no .
C72 H46B 2.9839 no .
C72 H51A 3.2222 no .
C72 H52B 2.7176 no .
C72 H66 3.5111 no .
C72 H74 3.2699 no .
C72 H76 3.2594 no .
C73 H46B 3.1896 no .
C73 H75 3.2611 no .
C74 H46B 3.1646 no .
C74 H72 3.2668 no .
C74 H76 3.2542 no .
C75 H46B 2.8992 no .
C75 H73 3.2607 no .
C76 H46B 2.6607 no .
C76 H66 3.2661 no .
C76 H72 3.2629 no .
C76 H74 3.2565 no .
C77 H78 3.2378 no 2_575
C77 H79 3.2398 no .
C78 H77 3.2372 no 2_575
C78 H79 3.2373 no 2_575
C79 H77 3.2371 no .
C79 H78 3.2353 no 2_575
C80 H82 3.2473 no .
C80 H84 3.1818 no .
C81 H83 3.0657 no .
C81 H85 3.2285 no .
C82 H80 3.2497 no .
C82 H84 3.0745 no .
C83 H81 3.0603 no .
C83 H85 3.1954 no .
C84 H80 3.1974 no .
C84 H82 3.0841 no .
C85 H81 3.2150 no .
C85 H83 3.1915 no .
H6A H7A 3.5962 no .
H6A H7B 3.0044 no .
H6A H7C 2.5276 no .
H6A H8B 3.5615 no .
H6A H8C 3.5616 no .
H6A H16 3.4871 no .
H6A H2 2.0743 no .
H6B H7A 3.5609 no .
H6B H7B 2.4773 no .
H6B H7C 2.9350 no .
H6B H8A 3.5554 no .
H6B H8B 2.9408 no .
H6B H8C 2.4673 no .
H6B H2 3.5403 no .
H6C H7B 3.5761 no .
H6C H7C 3.5982 no .
H6C H8A 3.5556 no .
H6C H8B 2.4673 no .
H6C H8C 2.9410 no .
H6C H2 2.8069 no .
H7A H8A 2.5200 no .
H7A H8B 3.5975 no .
H7A H8C 2.9578 no .
H7A H13A 3.0883 no .
H7A H38 2.4238 no .
H7B H8A 2.9424 no .
H7B H8B 3.5485 no .
H7B H8C 2.4375 no .
H7C H8A 3.5922 no .
H7C H8C 3.5462 no .
H7C H13A 2.9881 no .
H7C H20 2.9569 no .
H7C H2 3.0916 no .
H8A H37 2.8272 no .
H8A H38 2.2726 no .
H10A H11A 3.5712 no .
H10A H11C 3.5635 no .
H10A H12A 2.5117 no .
H10A H12B 3.5921 no .
H10A H12C 2.9399 no .
H10A H3 3.4249 no .
H10B H11A 2.4891 no .
H10B H11B 3.5799 no .
H10B H11C 2.9472 no .
H10B H12A 2.9593 no .
H10B H12B 3.5553 no .
H10B H12C 2.4443 no .
H10C H11A 2.9619 no .
H10C H11B 3.5752 no .
H10C H11C 2.4782 no .
H10C H12A 3.5892 no .
H10C H12C 3.5482 no .
H10C H3 2.4742 no .
H11A H12A 3.5613 no .
H11A H12B 2.9332 no .
H11A H12C 2.4775 no .
H11B H12B 2.5346 no .
H11B H12C 3.0117 no .
H11B H22 3.2890 no .
H11B H28 2.4153 no .
H11B H3 3.3040 no .
H11C H12B 3.5975 no .
H11C H12C 3.5721 no .
H11C H22 2.4317 no .
H11C H23 3.2906 no .
H11C H3 2.3771 no .
H12B H28 3.2545 no .
H12B H32 3.4357 no .
H13A H14A 2.8799 no .
H13A H14B 2.3543 no .
H13A H20 2.2761 no .
H13B H14A 2.3484 no .
H13B H14B 2.4295 no .
H13B H20 2.5056 no .
H13B H26 2.1550 no .
H14A H26 2.6106 no .
H14A H28 2.2240 no .
H14A H34 3.5204 no .
H14B H28 3.4125 no .
H14B H34 2.2200 no .
H16 H17 2.3736 no .
H16 H22 2.4574 no .
H16 H2 2.3904 no .
H16 H3 3.1180 no .
H17 H18 2.3359 no .
H18 H19 2.3112 no .
H19 H20 2.3437 no .
H22 H23 2.3450 no .
H22 H3 2.4178 no .
H23 H24 2.3566 no .
H24 H25 2.3568 no .
H25 H26 2.3399 no .
H28 H29 2.3358 no .
H29 H30 2.3284 no .
H30 H31 2.3393 no .
H31 H32 2.3249 no .
H32 H34 3.2667 no .
H32 H38 3.4726 no .
H34 H35 2.3499 no .
H35 H36 2.3242 no .
H36 H37 2.3477 no .
H37 H38 2.3394 no .
H44A H45A 2.5345 no .
H44A H45B 2.9754 no .
H44A H46A 2.5100 no .
H44A H46B 3.5911 no .
H44A H46C 2.9253 no .
H44B H46A 2.9842 no .
H44B H46B 3.5678 no .
H44B H46C 2.4589 no .
H44B H40 3.4239 no .
H44C H45A 3.0339 no .
H44C H45B 2.5526 no .
H44C H46A 3.5984 no .
H44C H46C 3.5628 no .
H44C H40 2.4067 no .
H45A H46A 2.4561 no .
H45A H46B 2.9823 no .
H45A H46C 3.5580 no .
H45B H46A 3.5653 no .
H45B H51A 3.4353 no .
H45B H58 3.1348 no .
H45B H40 2.3462 no .
H45C H46A 2.9776 no .
H45C H46B 2.5727 no .
H45C H51A 2.5919 no .
H45C H58 3.3741 no .
H45C H72 2.9170 no .
H45C H40 3.3094 no .
H46B H72 3.5470 no .
H46B H75 3.4267 no .
H46B H76 3.0764 no .
H48A H49A 2.4716 no .
H48A H49B 3.5649 no .
H48A H49C 2.9546 no .
H48A H50A 2.4801 no .
H48A H50B 2.9499 no .
H48A H50C 3.5686 no .
H48A H41 3.5963 no .
H48B H49A 2.9849 no .
H48B H49C 2.5325 no .
H48B H50A 3.5643 no .
H48B H50B 3.5639 no .
H48B H41 2.1673 no .
H48C H49A 3.5713 no .
H48C H50A 2.9532 no .
H48C H50B 2.4799 no .
H48C H50C 3.5688 no .
H48C H41 3.1321 no .
H49A H50A 2.4464 no .
H49A H50B 3.5541 no .
H49A H50C 2.9592 no .
H49A H64 3.5940 no .
H49B H50A 2.9315 no .
H49B H50B 3.5818 no .
H49B H50C 2.4994 no .
H49B H63 3.5644 no .
H49B H64 2.2925 no .
H49B H70 2.2940 no .
H49B H41 3.5669 no .
H49C H50A 3.5429 no .
H49C H50C 3.5762 no .
H49C H54 3.3506 no .
H49C H64 2.9200 no .
H49C H41 2.5702 no .
H50C H69 3.0145 no .
H50C H70 2.2686 no .
H51A H52A 2.8927 no .
H51A H52B 2.3612 no .
H51A H58 2.3235 no .
H51A H72 2.4786 no .
H51B H52A 2.3535 no .
H51B H52B 2.4608 no .
H51B H58 2.6816 no .
H51B H60 3.3456 no .
H52A H64 2.4739 no .
H52A H66 3.2460 no .
H52B H66 2.8719 no .
H52B H72 2.2168 no .
H54 H55 2.3406 no .
H54 H60 3.1277 no .
H54 H40 3.0451 no .
H54 H41 2.3054 no .
H55 H56 2.3163 no .
H56 H57 2.3531 no .
H57 H58 2.3459 no .
H60 H61 2.3820 no .
H61 H62 2.3380 no .
H62 H63 2.2974 no .
H63 H64 2.3463 no .
H64 H70 2.9122 no .
H66 H67 2.3394 no .
H66 H76 3.4137 no .
H67 H68 2.3289 no .
H68 H69 2.3179 no .
H69 H70 2.3450 no .
H72 H73 2.3447 no .
H73 H74 2.3374 no .
H74 H75 2.3363 no .
H75 H76 2.3304 no .
H77 H78 2.3003 no .
H77 H79 2.3271 no 2_575
H78 H79 2.3444 no .
H80 H81 2.4507 no .
H80 H85 2.2865 no .
H81 H82 2.2614 no .
H82 H83 2.0972 no .
H83 H84 2.2938 no .
H84 H85 2.3244 no .
H2 H3 2.3973 no .
H40 H41 2.3601 no .
Ta1 H51B 3.5730 no 2_566
Cl1 H10C 3.1103 no 2_566
Cl1 H11C 3.2052 no 2_566
Cl1 H22 2.8264 no 2_566
Cl1 H23 3.1708 no 2_566
Cl1 H52B 3.4031 no 2_566
Cl1 H3 2.7754 no 2_566
Cl2 H51A 2.9978 no 2_566
Cl2 H51B 3.5178 no 2_566
Cl2 H52B 3.5333 no 2_566
Cl2 H72 2.8220 no 2_566
Cl2 H82 2.7143 no 1_455
Cl3 H51A 3.5257 no 2_566
Cl3 H51B 3.0690 no 2_566
Cl3 H58 2.7321 no 2_566
Cl3 H81 3.0744 no 1_455
Cl4 H48B 3.2563 no 2_677
Cl4 H54 3.1353 no 2_677
Cl4 H55 2.9293 no 2_677
Cl4 H78 2.9689 no 2_676
Cl4 H41 3.0909 no 2_677
Cl5 H13A 3.2714 no 2_676
Cl5 H13B 3.1913 no 2_676
Cl5 H20 3.5695 no 2_676
Cl5 H62 2.8369 no 1_655
Cl5 H77 2.8849 no 2_676
Cl5 H78 3.2218 no 2_676
Cl6 H13B 2.8759 no 2_676
Cl6 H20 3.4857 no 2_676
Cl6 H26 3.1543 no 2_676
Cl6 H67 3.1230 no 2_676
Cl6 H68 3.5620 no 2_676
C2 H10C 3.1415 no 2_566
C3 H10C 3.3050 no 2_566
C6 H18 3.4314 no 2_576
C6 H19 3.4724 no 2_576
C6 H75 2.9676 no 1_455
C7 H18 3.3469 no 2_576
C7 H63 3.2352 no 2_576
C8 H25 3.2401 no 1_455
C8 H49A 3.5949 no 2_576
C8 H50A 3.3004 no 2_576
C8 H69 3.4212 no 2_576
C10 H2 3.2838 no 2_566
C11 H74 3.2327 no 2_666
C12 H51B 3.5379 no 2_566
C12 H60 3.4921 no 2_566
C12 H61 3.5941 no 2_566
C14 H55 3.4388 no 1_554
C14 H56 3.3150 no 1_554
C15 H67 3.2635 no .
C17 H52A 3.3601 no .
C17 H63 3.3129 no .
C18 H6B 3.3685 no 2_576
C18 H18 3.3899 no 2_576
C18 H19 3.5013 no 2_576
C18 H63 3.3626 no .
C19 H6B 3.4354 no 2_576
C19 H18 3.2603 no 2_576
C19 H68 3.2794 no .
C20 H67 3.2729 no .
C21 H66 3.5279 no .
C21 H67 3.3402 no .
C22 H66 3.2277 no .
C23 H66 3.0736 no .
C23 H73 3.3341 no 2_666
C24 H66 3.2435 no .
C24 H73 3.4222 no 2_666
C25 H8B 3.5542 no 1_655
C25 H50C 3.3295 no 2_676
C25 H66 3.5345 no .
C25 H67 3.5509 no .
C25 H83 3.2948 no .
C26 H50B 3.3974 no 2_676
C26 H50C 3.4934 no 2_676
C26 H67 3.1022 no .
C26 H83 3.4860 no .
C27 H56 2.9752 no 1_554
C28 H56 2.8868 no 1_554
C28 H84 3.3185 no .
C29 H44A 3.2262 no 2_666
C29 H45A 3.5772 no 2_666
C29 H46A 3.3681 no 2_666
C29 H56 3.2386 no 1_554
C29 H80 3.5952 no 2_665
C29 H84 3.5612 no .
C30 H44A 3.1742 no 2_666
C30 H57 3.4103 no 1_554
C30 H80 3.5720 no 2_665
C31 H31 3.1902 no 2_565
C31 H32 3.3095 no 2_565
C32 H31 3.0655 no 2_565
C32 H56 3.4394 no 1_554
C34 H31 3.3447 no 2_565
C34 H55 3.3888 no 1_554
C34 H56 3.5445 no 1_554
C35 H30 3.1320 no 2_565
C35 H31 3.4041 no 2_565
C36 H30 3.0178 no 2_565
C36 H44A 3.5992 no 1_454
C36 H48A 3.3612 no 2_576
C36 H49A 3.4377 no 2_576
C37 H48A 3.1977 no 2_576
C37 H49A 2.8950 no 2_576
C37 H81 3.4086 no 1_455
C44 H29 3.5607 no 2_666
C44 H30 3.4887 no 2_666
C44 H36 3.0940 no 1_656
C45 H29 3.5371 no 2_666
C45 H85 3.5862 no 1_556
C48 H36 3.5556 no 2_576
C48 H37 3.3995 no 2_576
C48 H44C 3.2312 no 2_677
C49 H37 3.3859 no 2_576
C49 H79 3.5061 no 1_556
C50 H8C 3.3617 no 2_576
C50 H25 3.0141 no 2_676
C50 H26 3.2010 no 2_676
C51 H12A 3.5245 no 2_566
C55 H14B 3.1923 no 1_556
C55 H34 2.7545 no 1_556
C55 H84 3.5086 no 1_556
C56 H14B 3.3515 no 1_556
C56 H34 2.8544 no 1_556
C56 H84 2.8962 no 1_556
C56 H85 3.4377 no 1_556
C57 H81 3.1928 no 2_666
C57 H85 3.3611 no 1_556
C58 H81 3.2901 no 2_666
C59 H79 3.4717 no 1_556
C60 H12A 3.0596 no 2_566
C60 H12C 3.2589 no 2_566
C60 H79 3.2811 no 1_556
C61 H12A 3.4447 no 2_566
C61 H12C 2.9445 no 2_566
C61 H77 3.0166 no 2_576
C61 H79 3.4034 no 1_556
C62 H12C 3.5903 no 2_566
C62 H77 3.0370 no 2_576
C63 H7B 3.3424 no 2_576
C63 H17 2.9120 no .
C63 H18 3.5742 no .
C64 H17 3.0980 no .
C68 H76 3.2455 no 2_676
C69 H6B 3.3169 no 2_576
C69 H8C 3.3670 no 2_576
C69 H67 3.5351 no 2_676
C72 H23 3.4314 no .
C73 H11A 3.4680 no 2_666
C73 H23 3.5338 no .
C73 H24 3.4564 no .
C74 H6C 3.1696 no 1_655
C74 H11A 3.0004 no 2_666
C74 H24 3.4006 no .
C75 H6B 3.5474 no 1_655
C75 H6C 3.0371 no 1_655
C75 H68 3.2954 no 2_676
C76 H68 2.9717 no 2_676
C77 H35 3.3482 no .
C77 H35 3.5536 no 2_575
C77 H61 3.3855 no 2_576
C78 H35 3.3791 no .
C78 H35 3.5281 no 2_575
C79 H35 3.4866 no .
C79 H35 3.4307 no 2_575
C79 H36 3.5898 no 2_575
C79 H49C 3.5701 no 1_554
C80 H37 3.3200 no 1_655
C80 H48A 3.5398 no 2_676
C80 H57 3.4743 no 2_666
C81 H37 3.0357 no 1_655
C81 H57 3.2221 no 2_666
C81 H58 3.4647 no 2_666
C82 H37 3.5629 no 1_655
C82 H45A 3.4981 no 2_666
C82 H50A 3.3733 no 2_676
C83 H28 3.4735 no .
C83 H29 3.5839 no .
C83 H45A 3.5684 no 2_666
C83 H50A 3.2124 no 2_676
C83 H50B 3.5397 no 2_676
C84 H28 3.4840 no .
C84 H29 3.4755 no .
C84 H50A 3.5372 no 2_676
C84 H50B 3.4860 no 2_676
C84 H56 3.2834 no 1_554
C85 H48A 3.4485 no 2_676
H6A H10B 3.4718 no 2_566
H6A H18 3.2896 no 2_576
H6A H19 3.1464 no 2_576
H6A H75 3.2004 no 1_455
H6B C18 3.3685 no 2_576
H6B C19 3.4354 no 2_576
H6B C69 3.3169 no 2_576
H6B C75 3.5474 no 1_455
H6B H18 2.7928 no 2_576
H6B H19 2.9342 no 2_576
H6B H68 3.3299 no 2_576
H6B H69 2.7819 no 2_576
H6B H75 2.7859 no 1_455
H6C C74 3.1696 no 1_455
H6C C75 3.0371 no 1_455
H6C H74 2.7209 no 1_455
H6C H75 2.4651 no 1_455
H7A H49A 3.2944 no 2_576
H7A H63 3.4510 no 2_576
H7B C63 3.3424 no 2_576
H7B H18 2.7354 no 2_576
H7B H49A 3.3467 no 2_576
H7B H49B 3.2480 no 2_576
H7B H63 2.5684 no 2_576
H7C H18 3.1531 no 2_576
H7C H63 3.2236 no 2_576
H8A H25 3.5585 no 1_455
H8A H49A 3.1169 no 2_576
H8A H50A 2.9356 no 2_576
H8A H82 3.3071 no 1_455
H8B C25 3.5542 no 1_455
H8B H24 3.1119 no 1_455
H8B H25 2.8403 no 1_455
H8B H82 3.3998 no 1_455
H8C C50 3.3617 no 2_576
H8C C69 3.3670 no 2_576
H8C H25 2.8583 no 1_455
H8C H49A 3.1989 no 2_576
H8C H49B 3.2445 no 2_576
H8C H50A 2.8870 no 2_576
H8C H50C 2.9694 no 2_576
H8C H69 2.5497 no 2_576
H10A H16 3.1709 no 2_566
H10A H17 3.4747 no 2_566
H10A H51B 3.3560 no 2_566
H10A H52A 3.5405 no 2_566
H10A H2 3.3140 no 2_566
H10A H3 3.5634 no 2_566
H10B H6A 3.4718 no 2_566
H10B H74 3.3136 no 2_666
H10B H75 3.5870 no 2_666
H10B H2 3.3027 no 2_566
H10C Cl1 3.1103 no 2_566
H10C C2 3.1415 no 2_566
H10C C3 3.3050 no 2_566
H10C H74 3.5694 no 2_666
H10C H2 2.7224 no 2_566
H10C H3 3.0098 no 2_566
H11A C73 3.4680 no 2_666
H11A C74 3.0004 no 2_666
H11A H46A 3.0650 no 2_666
H11A H46B 3.5336 no 2_666
H11A H73 3.4595 no 2_666
H11A H74 2.6454 no 2_666
H11C Cl1 3.2052 no 2_566
H11C H74 2.9423 no 2_666
H12A C51 3.5245 no 2_566
H12A C60 3.0596 no 2_566
H12A C61 3.4447 no 2_566
H12A H51B 2.5655 no 2_566
H12A H60 2.9769 no 2_566
H12C C60 3.2589 no 2_566
H12C C61 2.9445 no 2_566
H12C C62 3.5903 no 2_566
H12C H46A 3.1976 no 2_666
H12C H46C 3.5901 no 2_666
H12C H60 3.3359 no 2_566
H12C H61 2.8383 no 2_566
H13A Cl5 3.2714 no 2_676
H13B Cl5 3.1913 no 2_676
H13B Cl6 2.8759 no 2_676
H14A H56 3.1260 no 1_554
H14A H83 3.4551 no .
H14A H84 3.0736 no .
H14B C55 3.1923 no 1_554
H14B C56 3.3515 no 1_554
H14B H55 2.5021 no 1_554
H14B H56 2.8169 no 1_554
H16 H10A 3.1709 no 2_566
H16 H52A 3.3801 no .
H17 C63 2.9120 no .
H17 C64 3.0980 no .
H17 H10A 3.4747 no 2_566
H17 H52A 2.7925 no .
H17 H63 2.6611 no .
H17 H64 2.9838 no .
H18 C6 3.4314 no 2_576
H18 C7 3.3469 no 2_576
H18 C18 3.3899 no 2_576
H18 C19 3.2603 no 2_576
H18 C63 3.5742 no .
H18 H6A 3.2896 no 2_576
H18 H6B 2.7928 no 2_576
H18 H7B 2.7354 no 2_576
H18 H7C 3.1531 no 2_576
H18 H18 3.4424 no 2_576
H18 H19 3.2346 no 2_576
H18 H63 2.7490 no .
H19 C6 3.4724 no 2_576
H19 C18 3.5013 no 2_576
H19 H6A 3.1464 no 2_576
H19 H6B 2.9342 no 2_576
H19 H18 3.2346 no 2_576
H19 H63 3.5751 no 2_576
H19 H68 3.2412 no .
H19 H75 3.2647 no 2_676
H20 Cl5 3.5695 no 2_676
H20 Cl6 3.4857 no 2_676
H20 H62 3.3025 no 2_576
H20 H67 3.4978 no .
H22 Cl1 2.8264 no 2_566
H23 Cl1 3.1708 no 2_566
H23 C72 3.4314 no .
H23 C73 3.5338 no .
H23 H52B 3.3588 no .
H23 H66 3.4082 no .
H23 H72 3.3413 no .
H23 H73 3.5210 no .
H23 H73 3.0663 no 2_666
H24 C73 3.4564 no .
H24 C74 3.4006 no .
H24 H8B 3.1119 no 1_655
H24 H73 3.2216 no 2_666
H24 H74 3.5352 no .
H25 C8 3.2401 no 1_655
H25 C50 3.0141 no 2_676
H25 H8A 3.5585 no 1_655
H25 H8B 2.8403 no 1_655
H25 H8C 2.8583 no 1_655
H25 H50A 2.8015 no 2_676
H25 H50B 3.1212 no 2_676
H25 H50C 2.6283 no 2_676
H25 H69 3.1103 no 2_676
H25 H83 3.1871 no .
H26 Cl6 3.1543 no 2_676
H26 C50 3.2010 no 2_676
H26 H50A 3.5442 no 2_676
H26 H50B 2.6566 no 2_676
H26 H50C 2.9601 no 2_676
H26 H67 3.1790 no .
H26 H83 3.5142 no .
H28 C83 3.4735 no .
H28 C84 3.4840 no .
H28 H56 3.1763 no 1_554
H28 H83 2.8984 no .
H28 H84 2.9873 no .
H29 C44 3.5607 no 2_666
H29 C45 3.5371 no 2_666
H29 C83 3.5839 no .
H29 C84 3.4755 no .
H29 H44A 2.6778 no 2_666
H29 H45A 2.6491 no 2_666
H29 H46A 2.8804 no 2_666
H29 H80 3.1305 no 2_665
H29 H83 3.4828 no .
H29 H84 3.3815 no .
H30 C35 3.1320 no 2_565
H30 C36 3.0178 no 2_565
H30 C44 3.4887 no 2_666
H30 H35 3.2202 no 2_565
H30 H36 3.0235 no 2_565
H30 H44A 2.5704 no 2_666
H30 H57 3.5564 no 1_554
H30 H80 3.1089 no 2_665
H31 C31 3.1902 no 2_565
H31 C32 3.0655 no 2_565
H31 C34 3.3447 no 2_565
H31 C35 3.4041 no 2_565
H31 H31 2.9916 no 2_565
H31 H32 2.7463 no 2_565
H31 H34 3.3086 no 2_565
H31 H35 3.4548 no 2_565
H32 C31 3.3095 no 2_565
H32 H31 2.7463 no 2_565
H32 H57 3.4294 no 2_566
H34 C55 2.7545 no 1_554
H34 C56 2.8544 no 1_554
H34 H31 3.3086 no 2_565
H34 H55 2.5064 no 1_554
H34 H56 2.6775 no 1_554
H35 C77 3.3482 no .
H35 C77 3.5536 no 2_575
H35 C78 3.3791 no .
H35 C78 3.5281 no 2_575
H35 C79 3.4866 no .
H35 C79 3.4307 no 2_575
H35 H30 3.2202 no 2_565
H35 H31 3.4548 no 2_565
H35 H60 3.4325 no 1_554
H35 H61 3.5206 no 1_554
H36 C44 3.0940 no 1_454
H36 C48 3.5556 no 2_576
H36 C79 3.5898 no 2_575
H36 H30 3.0235 no 2_565
H36 H44A 2.9019 no 1_454
H36 H44B 2.8088 no 1_454
H36 H44C 3.0476 no 1_454
H36 H48A 2.8531 no 2_576
H36 H48B 3.3805 no 2_576
H36 H49A 3.4588 no 2_576
H36 H79 3.5419 no 2_575
H37 C48 3.3995 no 2_576
H37 C49 3.3859 no 2_576
H37 C80 3.3200 no 1_455
H37 C81 3.0357 no 1_455
H37 C82 3.5629 no 1_455
H37 H48A 2.5052 no 2_576
H37 H49A 2.4937 no 2_576
H37 H50A 3.0534 no 2_576
H37 H80 3.4396 no 1_455
H37 H81 3.0187 no 1_455
H38 H81 3.4670 no 1_455
H44A C29 3.2262 no 2_666
H44A C30 3.1742 no 2_666
H44A C36 3.5992 no 1_656
H44A H29 2.6778 no 2_666
H44A H30 2.5704 no 2_666
H44A H36 2.9019 no 1_656
H44A H80 3.0068 no 1_556
H44B H36 2.8088 no 1_656
H44B H61 3.4704 no 1_655
H44B H78 3.4632 no 2_676
H44C C48 3.2312 no 2_677
H44C H36 3.0476 no 1_656
H44C H48A 2.9108 no 2_677
H44C H48B 3.0273 no 2_677
H44C H48C 3.2156 no 2_677
H44C H80 3.3353 no 1_556
H44C H85 3.2276 no 1_556
H45A C29 3.5772 no 2_666
H45A C82 3.4981 no 2_666
H45A C83 3.5684 no 2_666
H45A H29 2.6491 no 2_666
H45A H85 3.5241 no 1_556
H45B H85 2.8240 no 1_556
H46A C29 3.3681 no 2_666
H46A H11A 3.0650 no 2_666
H46A H12C 3.1976 no 2_666
H46A H29 2.8804 no 2_666
H46A H61 3.5952 no 1_655
H46B H11A 3.5336 no 2_666
H46C H12C 3.5901 no 2_666
H46C H61 2.9409 no 1_655
H46C H62 3.2854 no 1_655
H48A C36 3.3612 no 2_576
H48A C37 3.1977 no 2_576
H48A C80 3.5398 no 2_676
H48A C85 3.4485 no 2_676
H48A H36 2.8531 no 2_576
H48A H37 2.5052 no 2_576
H48A H44C 2.9108 no 2_677
H48B Cl4 3.2563 no 2_677
H48B H36 3.3805 no 2_576
H48B H44C 3.0273 no 2_677
H48C H44C 3.2156 no 2_677
H48C H84 3.5652 no 2_676
H48C H40 3.3058 no 2_677
H49A C8 3.5949 no 2_576
H49A C36 3.4377 no 2_576
H49A C37 2.8950 no 2_576
H49A H7A 3.2944 no 2_576
H49A H7B 3.3467 no 2_576
H49A H8A 3.1169 no 2_576
H49A H8C 3.1989 no 2_576
H49A H36 3.4588 no 2_576
H49A H37 2.4937 no 2_576
H49A H79 3.5417 no 1_556
H49B H7B 3.2480 no 2_576
H49B H8C 3.2445 no 2_576
H49C C79 3.5701 no 1_556
H49C H79 2.6587 no 1_556
H50A C8 3.3004 no 2_576
H50A C82 3.3733 no 2_676
H50A C83 3.2124 no 2_676
H50A C84 3.5372 no 2_676
H50A H8A 2.9356 no 2_576
H50A H8C 2.8870 no 2_576
H50A H25 2.8015 no 2_676
H50A H26 3.5442 no 2_676
H50A H37 3.0534 no 2_576
H50A H82 3.5576 no 2_676
H50A H83 3.3544 no 2_676
H50B C26 3.3974 no 2_676
H50B C83 3.5397 no 2_676
H50B C84 3.4860 no 2_676
H50B H25 3.1212 no 2_676
H50B H26 2.6566 no 2_676
H50B H83 3.4903 no 2_676
H50B H84 3.3334 no 2_676
H50C C25 3.3295 no 2_676
H50C C26 3.4934 no 2_676
H50C H8C 2.9694 no 2_576
H50C H25 2.6283 no 2_676
H50C H26 2.9601 no 2_676
H51A Cl2 2.9978 no 2_566
H51A Cl3 3.5257 no 2_566
H51B Ta1 3.5730 no 2_566
H51B Cl2 3.5178 no 2_566
H51B Cl3 3.0690 no 2_566
H51B C12 3.5379 no 2_566
H51B H10A 3.3560 no 2_566
H51B H12A 2.5655 no 2_566
H52A C17 3.3601 no .
H52A H10A 3.5405 no 2_566
H52A H16 3.3801 no .
H52A H17 2.7925 no .
H52B Cl1 3.4031 no 2_566
H52B Cl2 3.5333 no 2_566
H52B H23 3.3588 no .
H54 Cl4 3.1353 no 2_677
H54 H78 3.1232 no 1_556
H54 H79 3.1075 no 1_556
H55 Cl4 2.9293 no 2_677
H55 C14 3.4388 no 1_556
H55 C34 3.3888 no 1_556
H55 H14B 2.5021 no 1_556
H55 H34 2.5064 no 1_556
H55 H78 3.2941 no 1_556
H55 H84 3.5522 no 1_556
H56 C14 3.3150 no 1_556
H56 C27 2.9752 no 1_556
H56 C28 2.8868 no 1_556
H56 C29 3.2386 no 1_556
H56 C32 3.4394 no 1_556
H56 C34 3.5445 no 1_556
H56 C84 3.2834 no 1_556
H56 H14A 3.1260 no 1_556
H56 H14B 2.8169 no 1_556
H56 H28 3.1763 no 1_556
H56 H34 2.6775 no 1_556
H56 H84 2.4353 no 1_556
H56 H85 3.5625 no 1_556
H57 C30 3.4103 no 1_556
H57 C80 3.4743 no 2_666
H57 C81 3.2221 no 2_666
H57 H30 3.5564 no 1_556
H57 H32 3.4294 no 2_566
H57 H80 3.1117 no 2_666
H57 H81 2.5716 no 2_666
H57 H85 3.4637 no 1_556
H58 Cl3 2.7321 no 2_566
H58 C81 3.4647 no 2_666
H58 H81 2.7458 no 2_666
H60 C12 3.4921 no 2_566
H60 H12A 2.9769 no 2_566
H60 H12C 3.3359 no 2_566
H60 H35 3.4325 no 1_556
H61 C12 3.5941 no 2_566
H61 C77 3.3855 no 2_576
H61 H12C 2.8383 no 2_566
H61 H35 3.5206 no 1_556
H61 H44B 3.4704 no 1_455
H61 H46A 3.5952 no 1_455
H61 H46C 2.9409 no 1_455
H61 H77 2.9785 no 2_576
H62 Cl5 2.8369 no 1_455
H62 H20 3.3025 no 2_576
H62 H46C 3.2854 no 1_455
H62 H77 3.0419 no 2_576
H63 C7 3.2352 no 2_576
H63 C17 3.3129 no .
H63 C18 3.3626 no .
H63 H7A 3.4510 no 2_576
H63 H7B 2.5684 no 2_576
H63 H7C 3.2236 no 2_576
H63 H17 2.6611 no .
H63 H18 2.7490 no .
H63 H19 3.5751 no 2_576
H64 H17 2.9838 no .
H66 C21 3.5279 no .
H66 C22 3.2277 no .
H66 C23 3.0736 no .
H66 C24 3.2435 no .
H66 C25 3.5345 no .
H66 H23 3.4082 no .
H67 Cl6 3.1230 no 2_676
H67 C15 3.2635 no .
H67 C20 3.2729 no .
H67 C21 3.3402 no .
H67 C25 3.5509 no .
H67 C26 3.1022 no .
H67 C69 3.5351 no 2_676
H67 H20 3.4978 no .
H67 H26 3.1790 no .
H68 Cl6 3.5620 no 2_676
H68 C19 3.2794 no .
H68 C75 3.2954 no 2_676
H68 C76 2.9717 no 2_676
H68 H6B 3.3299 no 2_576
H68 H19 3.2412 no .
H68 H75 2.9946 no 2_676
H68 H76 2.3562 no 2_676
H69 C8 3.4212 no 2_576
H69 H6B 2.7819 no 2_576
H69 H8C 2.5497 no 2_576
H69 H25 3.1103 no 2_676
H72 Cl2 2.8220 no 2_566
H72 H23 3.3413 no .
H73 C23 3.3341 no 2_666
H73 C24 3.4222 no 2_666
H73 H11A 3.4595 no 2_666
H73 H23 3.5210 no .
H73 H23 3.0663 no 2_666
H73 H24 3.2216 no 2_666
H74 C11 3.2327 no 2_666
H74 H6C 2.7209 no 1_655
H74 H10B 3.3136 no 2_666
H74 H10C 3.5694 no 2_666
H74 H11A 2.6454 no 2_666
H74 H11C 2.9423 no 2_666
H74 H24 3.5352 no .
H75 C6 2.9676 no 1_655
H75 H6A 3.2004 no 1_655
H75 H6B 2.7859 no 1_655
H75 H6C 2.4651 no 1_655
H75 H10B 3.5870 no 2_666
H75 H19 3.2647 no 2_676
H75 H68 2.9946 no 2_676
H76 C68 3.2455 no 2_676
H76 H68 2.3562 no 2_676
H77 Cl5 2.8849 no 2_676
H77 C61 3.0166 no 2_576
H77 C62 3.0370 no 2_576
H77 H61 2.9785 no 2_576
H77 H62 3.0419 no 2_576
H78 Cl4 2.9689 no 2_676
H78 Cl5 3.2218 no 2_676
H78 H44B 3.4632 no 2_676
H78 H54 3.1232 no 1_554
H78 H55 3.2941 no 1_554
H79 C49 3.5061 no 1_554
H79 C59 3.4717 no 1_554
H79 C60 3.2811 no 1_554
H79 C61 3.4034 no 1_554
H79 H36 3.5419 no 2_575
H79 H49A 3.5417 no 1_554
H79 H49C 2.6587 no 1_554
H79 H54 3.1075 no 1_554
H80 C29 3.5952 no 2_665
H80 C30 3.5720 no 2_665
H80 H29 3.1305 no 2_665
H80 H30 3.1089 no 2_665
H80 H37 3.4396 no 1_655
H80 H44A 3.0068 no 1_554
H80 H44C 3.3353 no 1_554
H80 H57 3.1117 no 2_666
H80 H85 3.5884 no 2_665
H81 Cl3 3.0744 no 1_655
H81 C37 3.4086 no 1_655
H81 C57 3.1928 no 2_666
H81 C58 3.2901 no 2_666
H81 H37 3.0187 no 1_655
H81 H38 3.4670 no 1_655
H81 H57 2.5716 no 2_666
H81 H58 2.7458 no 2_666
H82 Cl2 2.7143 no 1_655
H82 H8A 3.3071 no 1_655
H82 H8B 3.3998 no 1_655
H82 H50A 3.5576 no 2_676
H83 C25 3.2948 no .
H83 C26 3.4860 no .
H83 H14A 3.4551 no .
H83 H25 3.1871 no .
H83 H26 3.5142 no .
H83 H28 2.8984 no .
H83 H29 3.4828 no .
H83 H50A 3.3544 no 2_676
H83 H50B 3.4903 no 2_676
H84 C28 3.3185 no .
H84 C29 3.5612 no .
H84 C55 3.5086 no 1_554
H84 C56 2.8962 no 1_554
H84 H14A 3.0736 no .
H84 H28 2.9873 no .
H84 H29 3.3815 no .
H84 H48C 3.5652 no 2_676
H84 H50B 3.3334 no 2_676
H84 H55 3.5522 no 1_554
H84 H56 2.4353 no 1_554
H85 C45 3.5862 no 1_554
H85 C56 3.4377 no 1_554
H85 C57 3.3611 no 1_554
H85 H44C 3.2276 no 1_554
H85 H45A 3.5241 no 1_554
H85 H45B 2.8240 no 1_554
H85 H56 3.5625 no 1_554
H85 H57 3.4637 no 1_554
H85 H80 3.5884 no 2_665
H2 C10 3.2838 no 2_566
H2 H10A 3.3140 no 2_566
H2 H10B 3.3027 no 2_566
H2 H10C 2.7224 no 2_566
H3 Cl1 2.7754 no 2_566
H3 H10A 3.5634 no 2_566
H3 H10C 3.0098 no 2_566
H3 H3 3.5800 no 2_566
H40 H48C 3.3058 no 2_677
H41 Cl4 3.0909 no 2_677

loop_
_geom_torsion_atom_site_label_1
_geom_torsion_atom_site_label_2
_geom_torsion_atom_site_label_3
_geom_torsion_atom_site_label_4
_geom_torsion
_geom_torsion_publ_flag
_geom_torsion_site_symmetry_1
_geom_torsion_site_symmetry_3
_geom_torsion_site_symmetry_4
Cl1 Ta1 Ni1 P1 -43.70(12) no . . .
Cl1 Ta1 Ni1 P2 159.75(6) no . . .
Cl1 Ta1 Ni1 C1 -90.15(7) no . . .
Cl1 Ta1 Ni1 C2 -40.73(7) no . . .
Cl1 Ta1 Ni1 C3 12.14(6) no . . .
Cl1 Ta1 Ni1 C4 60.86(6) no . . .
Cl2 Ta1 Ni1 P1 94.29(13) no . . .
Cl2 Ta1 Ni1 P2 -62.26(10) no . . .
Cl2 Ta1 Ni1 C1 47.84(10) no . . .
Cl2 Ta1 Ni1 C2 97.25(10) no . . .
Cl2 Ta1 Ni1 C3 150.12(9) no . . .
Cl2 Ta1 Ni1 C4 -161.16(9) no . . .
Cl3 Ta1 Ni1 P1 163.56(10) no . . .
Cl3 Ta1 Ni1 P2 7.01(5) no . . .
Cl3 Ta1 Ni1 C1 117.11(5) no . . .
Cl3 Ta1 Ni1 C2 166.52(5) no . . .
Cl3 Ta1 Ni1 C3 -140.61(6) no . . .
Cl3 Ta1 Ni1 C4 -91.89(5) no . . .
Ni1 Ta1 C1 Ni1 0.000(16) no . . .
Ni1 Ta1 C1 C2 -62.9(2) no . . .
Ni1 Ta1 C1 C5 156.0(6) no . . .
C1 Ta1 Ni1 P1 46.5(2) no . . .
C1 Ta1 Ni1 P2 -110.1(2) no . . .
C1 Ta1 Ni1 C1 0.0(2) no . . .
C1 Ta1 Ni1 C2 49.4(2) no . . .
C1 Ta1 Ni1 C3 102.3(2) no . . .
C1 Ta1 Ni1 C4 151.0(2) no . . .
Ni1 Ta1 C2 Ni1 0.00(2) no . . .
Ni1 Ta1 C2 C1 82.7(2) no . . .
Ni1 Ta1 C2 C3 -70.2(2) no . . .
C2 Ta1 Ni1 P1 -3.0(2) no . . .
C2 Ta1 Ni1 P2 -159.5(2) no . . .
C2 Ta1 Ni1 C1 -49.4(2) no . . .
C2 Ta1 Ni1 C2 -0.0(2) no . . .
C2 Ta1 Ni1 C3 52.9(2) no . . .
C2 Ta1 Ni1 C4 101.6(2) no . . .
Ni1 Ta1 C3 Ni1 0.00(3) no . . .
Ni1 Ta1 C3 C2 70.6(2) no . . .
Ni1 Ta1 C3 C4 -80.6(2) no . . .
C3 Ta1 Ni1 P1 -55.8(2) no . . .
C3 Ta1 Ni1 P2 147.6(2) no . . .
C3 Ta1 Ni1 C1 -102.3(2) no . . .
C3 Ta1 Ni1 C2 -52.9(2) no . . .
C3 Ta1 Ni1 C3 0.00(19) no . . .
C3 Ta1 Ni1 C4 48.72(19) no . . .
Ni1 Ta1 C4 Ni1 0.00(3) no . . .
Ni1 Ta1 C4 C3 65.0(2) no . . .
Ni1 Ta1 C4 C9 -155.1(6) no . . .
C4 Ta1 Ni1 P1 -104.6(2) no . . .
C4 Ta1 Ni1 P2 98.9(2) no . . .
C4 Ta1 Ni1 C1 -151.0(2) no . . .
C4 Ta1 Ni1 C2 -101.6(2) no . . .
C4 Ta1 Ni1 C3 -48.7(2) no . . .
C4 Ta1 Ni1 C4 0.00(19) no . . .
Cl1 Ta1 C1 Ni1 117.29(13) no . . .
Cl1 Ta1 C1 C2 54.4(3) no . . .
Cl1 Ta1 C1 C5 -86.7(5) no . . .
Cl1 Ta1 C2 Ni1 147.03(16) no . . .
Cl1 Ta1 C2 C1 -130.28(19) no . . .
Cl1 Ta1 C2 C3 76.81(19) no . . .
Cl1 Ta1 C3 Ni1 -169.75(17) no . . .
Cl1 Ta1 C3 C2 -99.1(2) no . . .
Cl1 Ta1 C3 C4 109.6(2) no . . .
Cl1 Ta1 C4 Ni1 -133.23(13) no . . .
Cl1 Ta1 C4 C3 -68.3(2) no . . .
Cl1 Ta1 C4 C9 71.7(5) no . . .
Cl2 Ta1 C1 Ni1 -157.46(10) no . . .
Cl2 Ta1 C1 C2 139.63(19) no . . .
Cl2 Ta1 C1 C5 -1.5(6) no . . .
Cl2 Ta1 C2 Ni1 -138.86(11) no . . .
Cl2 Ta1 C2 C1 -56.2(3) no . . .
Cl2 Ta1 C2 C3 150.93(12) no . . .
Cl2 Ta1 C3 Ni1 -140.4(3) no . . .
Cl2 Ta1 C3 C2 -69.7(4) no . . .
Cl2 Ta1 C3 C4 139.0(2) no . . .
Cl2 Ta1 C4 Ni1 155.7(3) no . . .
Cl2 Ta1 C4 C3 -139.3(3) no . . .
Cl2 Ta1 C4 C9 0.6(9) no . . .
Cl3 Ta1 C1 Ni1 -70.47(17) no . . .
Cl3 Ta1 C1 C2 -133.38(19) no . . .
Cl3 Ta1 C1 C5 85.5(5) no . . .
Cl3 Ta1 C2 Ni1 -17.9(3) no . . .
Cl3 Ta1 C2 C1 64.8(3) no . . .
Cl3 Ta1 C2 C3 -88.1(2) no . . .
Cl3 Ta1 C3 Ni1 47.5(2) no . . .
Cl3 Ta1 C3 C2 118.18(17) no . . .
Cl3 Ta1 C3 C4 -33.1(3) no . . .
Cl3 Ta1 C4 Ni1 87.07(14) no . . .
Cl3 Ta1 C4 C3 152.0(2) no . . .
Cl3 Ta1 C4 C9 -68.0(5) no . . .
C1 Ta1 C2 Ni1 -82.7(3) no . . .
C1 Ta1 C2 C1 0.0(3) no . . .
C1 Ta1 C2 C3 -152.9(4) no . . .
C2 Ta1 C1 Ni1 62.9(3) no . . .
C2 Ta1 C1 C2 0.0(2) no . . .
C2 Ta1 C1 C5 -141.1(7) no . . .
C1 Ta1 C3 Ni1 -53.9(2) no . . .
C1 Ta1 C3 C2 16.8(2) no . . .
C1 Ta1 C3 C4 -134.5(3) no . . .
C3 Ta1 C1 Ni1 46.32(18) no . . .
C3 Ta1 C1 C2 -16.6(2) no . . .
C3 Ta1 C1 C5 -157.7(6) no . . .
C1 Ta1 C4 Ni1 -22.4(2) no . . .
C1 Ta1 C4 C3 42.6(3) no . . .
C1 Ta1 C4 C9 -177.4(5) no . . .
C4 Ta1 C1 Ni1 21.8(2) no . . .
C4 Ta1 C1 C2 -41.1(3) no . . .
C4 Ta1 C1 C5 177.8(5) no . . .
C2 Ta1 C3 Ni1 -70.6(3) no . . .
C2 Ta1 C3 C2 0.0(2) no . . .
C2 Ta1 C3 C4 -151.2(4) no . . .
C3 Ta1 C2 Ni1 70.2(3) no . . .
C3 Ta1 C2 C1 152.9(4) no . . .
C3 Ta1 C2 C3 -0.0(2) no . . .
C2 Ta1 C4 Ni1 -47.23(18) no . . .
C2 Ta1 C4 C3 17.7(2) no . . .
C2 Ta1 C4 C9 157.7(6) no . . .
C4 Ta1 C2 Ni1 52.9(2) no . . .
C4 Ta1 C2 C1 135.6(3) no . . .
C4 Ta1 C2 C3 -17.4(2) no . . .
C3 Ta1 C4 Ni1 -65.0(3) no . . .
C3 Ta1 C4 C3 0.0(2) no . . .
C3 Ta1 C4 C9 140.0(7) no . . .
C4 Ta1 C3 Ni1 80.6(3) no . . .
C4 Ta1 C3 C2 151.2(5) no . . .
C4 Ta1 C3 C4 0.0(3) no . . .
Cl4 Ta2 Ni2 P3 -9.67(13) no . . .
Cl4 Ta2 Ni2 P4 179.93(7) no . . .
Cl4 Ta2 Ni2 C39 -83.67(8) no . . .
Cl4 Ta2 Ni2 C40 -35.04(8) no . . .
Cl4 Ta2 Ni2 C41 15.59(7) no . . .
Cl4 Ta2 Ni2 C42 62.23(7) no . . .
Cl5 Ta2 Ni2 P3 126.07(12) no . . .
Cl5 Ta2 Ni2 P4 -44.33(10) no . . .
Cl5 Ta2 Ni2 C39 52.07(10) no . . .
Cl5 Ta2 Ni2 C40 100.70(11) no . . .
Cl5 Ta2 Ni2 C41 151.33(9) no . . .
Cl5 Ta2 Ni2 C42 -162.03(9) no . . .
Cl6 Ta2 Ni2 P3 -161.82(10) no . . .
Cl6 Ta2 Ni2 P4 27.78(6) no . . .
Cl6 Ta2 Ni2 C39 124.18(5) no . . .
Cl6 Ta2 Ni2 C40 172.81(4) no . . .
Cl6 Ta2 Ni2 C41 -136.56(6) no . . .
Cl6 Ta2 Ni2 C42 -89.92(5) no . . .
Ni2 Ta2 C39 Ni2 0.00(2) no . . .
Ni2 Ta2 C39 C40 -63.8(2) no . . .
Ni2 Ta2 C39 C43 157.4(6) no . . .
C39 Ta2 Ni2 P3 74.0(2) no . . .
C39 Ta2 Ni2 P4 -96.4(2) no . . .
C39 Ta2 Ni2 C39 -0.0(2) no . . .
C39 Ta2 Ni2 C40 48.6(2) no . . .
C39 Ta2 Ni2 C41 99.3(2) no . . .
C39 Ta2 Ni2 C42 145.9(2) no . . .
Ni2 Ta2 C40 Ni2 0.00(2) no . . .
Ni2 Ta2 C40 C39 82.5(2) no . . .
Ni2 Ta2 C40 C41 -71.6(2) no . . .
C40 Ta2 Ni2 P3 25.4(2) no . . .
C40 Ta2 Ni2 P4 -145.0(2) no . . .
C40 Ta2 Ni2 C39 -48.6(2) no . . .
C40 Ta2 Ni2 C40 0.0(2) no . . .
C40 Ta2 Ni2 C41 50.6(2) no . . .
C40 Ta2 Ni2 C42 97.3(2) no . . .
Ni2 Ta2 C41 Ni2 0.00(4) no . . .
Ni2 Ta2 C41 C40 71.3(2) no . . .
Ni2 Ta2 C41 C42 -86.8(2) no . . .
C41 Ta2 Ni2 P3 -25.3(2) no . . .
C41 Ta2 Ni2 P4 164.3(2) no . . .
C41 Ta2 Ni2 C39 -99.3(2) no . . .
C41 Ta2 Ni2 C40 -50.6(2) no . . .
C41 Ta2 Ni2 C41 0.0(2) no . . .
C41 Ta2 Ni2 C42 46.6(2) no . . .
Ni2 Ta2 C42 Ni2 -0.00(2) no . . .
Ni2 Ta2 C42 C41 61.5(2) no . . .
Ni2 Ta2 C42 C47 -160.3(6) no . . .
C42 Ta2 Ni2 P3 -71.9(2) no . . .
C42 Ta2 Ni2 P4 117.7(2) no . . .
C42 Ta2 Ni2 C39 -145.9(2) no . . .
C42 Ta2 Ni2 C40 -97.3(2) no . . .
C42 Ta2 Ni2 C41 -46.64(19) no . . .
C42 Ta2 Ni2 C42 0.00(19) no . . .
Cl4 Ta2 C39 Ni2 121.08(12) no . . .
Cl4 Ta2 C39 C40 57.3(3) no . . .
Cl4 Ta2 C39 C43 -81.6(5) no . . .
Cl4 Ta2 C40 Ni2 151.59(17) no . . .
Cl4 Ta2 C40 C39 -126.0(2) no . . .
Cl4 Ta2 C40 C41 80.03(19) no . . .
Cl4 Ta2 C41 Ni2 -167.00(18) no . . .
Cl4 Ta2 C41 C40 -95.7(2) no . . .
Cl4 Ta2 C41 C42 106.2(2) no . . .
Cl4 Ta2 C42 Ni2 -132.99(12) no . . .
Cl4 Ta2 C42 C41 -71.5(2) no . . .
Cl4 Ta2 C42 C47 66.7(5) no . . .
Cl5 Ta2 C39 Ni2 -152.31(11) no . . .
Cl5 Ta2 C39 C40 143.9(2) no . . .
Cl5 Ta2 C39 C43 5.1(5) no . . .
Cl5 Ta2 C40 Ni2 -131.77(13) no . . .
Cl5 Ta2 C40 C39 -49.3(3) no . . .
Cl5 Ta2 C40 C41 156.67(12) no . . .
Cl5 Ta2 C41 Ni2 -129.0(3) no . . .
Cl5 Ta2 C41 C40 -57.7(5) no . . .
Cl5 Ta2 C41 C42 144.2(3) no . . .
Cl5 Ta2 C42 Ni2 151.9(3) no . . .
Cl5 Ta2 C42 C41 -146.6(3) no . . .
Cl5 Ta2 C42 C47 -8.4(9) no . . .
Cl6 Ta2 C39 Ni2 -67.06(19) no . . .
Cl6 Ta2 C39 C40 -130.82(18) no . . .
Cl6 Ta2 C39 C43 90.3(5) no . . .
Cl6 Ta2 C40 Ni2 -10.1(3) no . . .
Cl6 Ta2 C40 C39 72.3(3) no . . .
Cl6 Ta2 C40 C41 -81.7(2) no . . .
Cl6 Ta2 C41 Ni2 53.3(2) no . . .
Cl6 Ta2 C41 C40 124.60(17) no . . .
Cl6 Ta2 C41 C42 -33.5(3) no . . .
Cl6 Ta2 C42 Ni2 90.25(13) no . . .
Cl6 Ta2 C42 C41 151.7(2) no . . .
Cl6 Ta2 C42 C47 -70.1(5) no . . .
C39 Ta2 C40 Ni2 -82.5(3) no . . .
C39 Ta2 C40 C39 -0.0(3) no . . .
C39 Ta2 C40 C41 -154.0(4) no . . .
C40 Ta2 C39 Ni2 63.8(3) no . . .
C40 Ta2 C39 C40 0.0(2) no . . .
C40 Ta2 C39 C43 -138.9(7) no . . .
C39 Ta2 C41 Ni2 -55.3(2) no . . .
C39 Ta2 C41 C40 16.0(2) no . . .
C39 Ta2 C41 C42 -142.1(3) no . . .
C41 Ta2 C39 Ni2 48.12(18) no . . .
C41 Ta2 C39 C40 -15.6(2) no . . .
C41 Ta2 C39 C43 -154.5(6) no . . .
C39 Ta2 C42 Ni2 -26.1(2) no . . .
C39 Ta2 C42 C41 35.4(3) no . . .
C39 Ta2 C42 C47 173.6(5) no . . .
C42 Ta2 C39 Ni2 26.9(2) no . . .
C42 Ta2 C39 C40 -36.8(3) no . . .
C42 Ta2 C39 C43 -175.7(5) no . . .
C40 Ta2 C41 Ni2 -71.3(3) no . . .
C40 Ta2 C41 C40 0.0(2) no . . .
C40 Ta2 C41 C42 -158.1(4) no . . .
C41 Ta2 C40 Ni2 71.6(3) no . . .
C41 Ta2 C40 C39 154.0(4) no . . .
C41 Ta2 C40 C41 0.0(2) no . . .
C40 Ta2 C42 Ni2 -48.25(17) no . . .
C40 Ta2 C42 C41 13.2(2) no . . .
C40 Ta2 C42 C47 151.4(6) no . . .
C42 Ta2 C40 Ni2 58.1(2) no . . .
C42 Ta2 C40 C39 140.6(3) no . . .
C42 Ta2 C40 C41 -13.4(2) no . . .
C41 Ta2 C42 Ni2 -61.5(3) no . . .
C41 Ta2 C42 C41 0.0(2) no . . .
C41 Ta2 C42 C47 138.2(7) no . . .
C42 Ta2 C41 Ni2 86.8(3) no . . .
C42 Ta2 C41 C40 158.1(4) no . . .
C42 Ta2 C41 C42 0.0(3) no . . .
Ta1 Ni1 P1 C13 -138.21(11) no . . .
Ta1 Ni1 P1 C15 -20.8(2) no . . .
Ta1 Ni1 P1 C21 104.00(14) no . . .
Ta1 Ni1 P2 C14 175.25(5) no . . .
Ta1 Ni1 P2 C27 -69.64(10) no . . .
Ta1 Ni1 P2 C33 58.97(11) no . . .
Ta1 Ni1 C1 Ta1 0.00(4) no . . .
Ta1 Ni1 C1 C2 87.9(2) no . . .
Ta1 Ni1 C1 C5 -160.0(5) no . . .
Ta1 Ni1 C2 Ta1 -0.000(17) no . . .
Ta1 Ni1 C2 C1 -58.70(17) no . . .
Ta1 Ni1 C2 C3 75.29(18) no . . .
Ta1 Ni1 C3 Ta1 0.0 no . . .
Ta1 Ni1 C3 C2 -73.05(18) no . . .
Ta1 Ni1 C3 C4 60.19(17) no . . .
Ta1 Ni1 C4 Ta1 0.000(10) no . . .
Ta1 Ni1 C4 C3 -87.7(2) no . . .
Ta1 Ni1 C4 C9 160.5(5) no . . .
P1 Ni1 P2 C14 4.49(8) no . . .
P1 Ni1 P2 C27 119.60(10) no . . .
P1 Ni1 P2 C33 -111.79(11) no . . .
P2 Ni1 P1 C13 20.34(8) no . . .
P2 Ni1 P1 C15 137.78(10) no . . .
P2 Ni1 P1 C21 -97.45(9) no . . .
P1 Ni1 C1 Ta1 -160.77(10) no . . .
P1 Ni1 C1 C2 -72.8(2) no . . .
P1 Ni1 C1 C5 39.3(5) no . . .
C1 Ni1 P1 C13 -103.44(18) no . . .
C1 Ni1 P1 C15 14.0(2) no . . .
C1 Ni1 P1 C21 138.77(18) no . . .
P1 Ni1 C2 Ta1 178.78(10) no . . .
P1 Ni1 C2 C1 120.08(19) no . . .
P1 Ni1 C2 C3 -105.93(17) no . . .
C2 Ni1 P1 C13 -140.69(19) no . . .
C2 Ni1 P1 C15 -23.3(2) no . . .
C2 Ni1 P1 C21 101.52(19) no . . .
P1 Ni1 C3 Ta1 159.30(8) no . . .
P1 Ni1 C3 C2 86.3(2) no . . .
P1 Ni1 C3 C4 -140.51(17) no . . .
C3 Ni1 P1 C13 175.43(18) no . . .
C3 Ni1 P1 C15 -67.1(2) no . . .
C3 Ni1 P1 C21 57.6(2) no . . .
P1 Ni1 C4 Ta1 146.31(12) no . . .
P1 Ni1 C4 C3 58.6(3) no . . .
P1 Ni1 C4 C9 -53.2(5) no . . .
C4 Ni1 P1 C13 141.3(2) no . . .
C4 Ni1 P1 C15 -101.3(2) no . . .
C4 Ni1 P1 C21 23.5(2) no . . .
P2 Ni1 C1 Ta1 93.35(18) no . . .
P2 Ni1 C1 C2 -178.73(11) no . . .
P2 Ni1 C1 C5 -66.6(4) no . . .
C1 Ni1 P2 C14 125.86(18) no . . .
C1 Ni1 P2 C27 -119.03(18) no . . .
C1 Ni1 P2 C33 9.58(19) no . . .
P2 Ni1 C2 Ta1 61.7(5) no . . .
P2 Ni1 C2 C1 3.0(6) no . . .
P2 Ni1 C2 C3 137.0(3) no . . .
C2 Ni1 P2 C14 123.7(4) no . . .
C2 Ni1 P2 C27 -121.2(4) no . . .
C2 Ni1 P2 C33 7.4(5) no . . .
P2 Ni1 C3 Ta1 -77.4(3) no . . .
P2 Ni1 C3 C2 -150.40(19) no . . .
P2 Ni1 C3 C4 -17.2(5) no . . .
C3 Ni1 P2 C14 -123.4(3) no . . .
C3 Ni1 P2 C27 -8.3(4) no . . .
C3 Ni1 P2 C33 120.3(3) no . . .
P2 Ni1 C4 Ta1 -101.52(15) no . . .
P2 Ni1 C4 C3 170.75(15) no . . .
P2 Ni1 C4 C9 59.0(4) no . . .
C4 Ni1 P2 C14 -134.82(18) no . . .
C4 Ni1 P2 C27 -19.7(2) no . . .
C4 Ni1 P2 C33 108.90(19) no . . .
C1 Ni1 C2 Ta1 58.7(3) no . . .
C1 Ni1 C2 C1 -0.0(2) no . . .
C1 Ni1 C2 C3 134.0(4) no . . .
C2 Ni1 C1 Ta1 -87.9(3) no . . .
C2 Ni1 C1 C2 -0.0(3) no . . .
C2 Ni1 C1 C5 112.1(5) no . . .
C1 Ni1 C3 Ta1 45.31(17) no . . .
C1 Ni1 C3 C2 -27.73(19) no . . .
C1 Ni1 C3 C4 105.5(3) no . . .
C3 Ni1 C1 Ta1 -57.2(2) no . . .
C3 Ni1 C1 C2 30.7(2) no . . .
C3 Ni1 C1 C5 142.8(4) no . . .
C1 Ni1 C4 Ta1 19.83(19) no . . .
C1 Ni1 C4 C3 -67.9(2) no . . .
C1 Ni1 C4 C9 -179.6(4) no . . .
C4 Ni1 C1 Ta1 -20.4(2) no . . .
C4 Ni1 C1 C2 67.5(2) no . . .
C4 Ni1 C1 C5 179.7(4) no . . .
C2 Ni1 C3 Ta1 73.0(3) no . . .
C2 Ni1 C3 C2 -0.0(2) no . . .
C2 Ni1 C3 C4 133.2(4) no . . .
C3 Ni1 C2 Ta1 -75.3(3) no . . .
C3 Ni1 C2 C1 -134.0(4) no . . .
C3 Ni1 C2 C3 0.0(2) no . . .
C2 Ni1 C4 Ta1 56.6(2) no . . .
C2 Ni1 C4 C3 -31.2(2) no . . .
C2 Ni1 C4 C9 -142.9(4) no . . .
C4 Ni1 C2 Ta1 -47.13(19) no . . .
C4 Ni1 C2 C1 -105.8(3) no . . .
C4 Ni1 C2 C3 28.2(2) no . . .
C3 Ni1 C4 Ta1 87.7(4) no . . .
C3 Ni1 C4 C3 -0.0(3) no . . .
C3 Ni1 C4 C9 -111.7(6) no . . .
C4 Ni1 C3 Ta1 -60.2(3) no . . .
C4 Ni1 C3 C2 -133.2(4) no . . .
C4 Ni1 C3 C4 0.0(3) no . . .
Ta2 Ni2 P3 C51 -144.77(12) no . . .
Ta2 Ni2 P3 C53 -26.3(2) no . . .
Ta2 Ni2 P3 C59 101.89(16) no . . .
Ta2 Ni2 P4 C52 174.14(5) no . . .
Ta2 Ni2 P4 C65 -70.40(10) no . . .
Ta2 Ni2 P4 C71 57.59(11) no . . .
Ta2 Ni2 C39 Ta2 -0.000(11) no . . .
Ta2 Ni2 C39 C40 90.5(2) no . . .
Ta2 Ni2 C39 C43 -160.9(5) no . . .
Ta2 Ni2 C40 Ta2 0.0 no . . .
Ta2 Ni2 C40 C39 -57.70(18) no . . .
Ta2 Ni2 C40 C41 76.3(2) no . . .
Ta2 Ni2 C41 Ta2 -0.0 no . . .
Ta2 Ni2 C41 C40 -75.11(19) no . . .
Ta2 Ni2 C41 C42 58.55(18) no . . .
Ta2 Ni2 C42 Ta2 -0.000(11) no . . .
Ta2 Ni2 C42 C41 -91.5(2) no . . .
Ta2 Ni2 C42 C47 163.5(6) no . . .
P3 Ni2 P4 C52 -2.30(8) no . . .
P3 Ni2 P4 C65 113.16(10) no . . .
P3 Ni2 P4 C71 -118.86(11) no . . .
P4 Ni2 P3 C51 26.38(8) no . . .
P4 Ni2 P3 C53 144.88(10) no . . .
P4 Ni2 P3 C59 -86.96(10) no . . .
P3 Ni2 C39 Ta2 -153.95(10) no . . .
P3 Ni2 C39 C40 -63.4(3) no . . .
P3 Ni2 C39 C43 45.1(5) no . . .
C39 Ni2 P3 C51 -87.8(2) no . . .
C39 Ni2 P3 C53 30.7(2) no . . .
C39 Ni2 P3 C59 158.87(19) no . . .
P3 Ni2 C40 Ta2 -170.60(9) no . . .
P3 Ni2 C40 C39 131.70(19) no . . .
P3 Ni2 C40 C41 -94.3(2) no . . .
C40 Ni2 P3 C51 -123.1(2) no . . .
C40 Ni2 P3 C53 -4.6(2) no . . .
C40 Ni2 P3 C59 123.5(2) no . . .
P3 Ni2 C41 Ta2 170.65(9) no . . .
P3 Ni2 C41 C40 95.54(19) no . . .
P3 Ni2 C41 C42 -130.8(2) no . . .
C41 Ni2 P3 C51 -166.41(19) no . . .
C41 Ni2 P3 C53 -47.9(2) no . . .
C41 Ni2 P3 C59 80.2(2) no . . .
P3 Ni2 C42 Ta2 154.74(10) no . . .
P3 Ni2 C42 C41 63.3(3) no . . .
P3 Ni2 C42 C47 -41.8(5) no . . .
C42 Ni2 P3 C51 159.44(18) no . . .
C42 Ni2 P3 C53 -82.1(2) no . . .
C42 Ni2 P3 C59 46.1(2) no . . .
P4 Ni2 C39 Ta2 102.48(15) no . . .
P4 Ni2 C39 C40 -167.01(15) no . . .
P4 Ni2 C39 C43 -58.5(4) no . . .
C39 Ni2 P4 C52 125.38(18) no . . .
C39 Ni2 P4 C65 -119.16(18) no . . .
C39 Ni2 P4 C71 8.82(19) no . . .
P4 Ni2 C40 Ta2 80.9(3) no . . .
P4 Ni2 C40 C39 23.2(5) no . . .
P4 Ni2 C40 C41 157.18(16) no . . .
C40 Ni2 P4 C52 110.0(3) no . . .
C40 Ni2 P4 C65 -134.5(3) no . . .
C40 Ni2 P4 C71 -6.5(3) no . . .
P4 Ni2 C42 Ta2 -88.74(19) no . . .
P4 Ni2 C42 C41 179.78(11) no . . .
P4 Ni2 C42 C47 74.7(5) no . . .
C42 Ni2 P4 C52 -134.47(19) no . . .
C42 Ni2 P4 C65 -19.0(2) no . . .
C42 Ni2 P4 C71 109.0(2) no . . .
C39 Ni2 C40 Ta2 57.7(3) no . . .
C39 Ni2 C40 C39 -0.0(2) no . . .
C39 Ni2 C40 C41 134.0(4) no . . .
C40 Ni2 C39 Ta2 -90.5(4) no . . .
C40 Ni2 C39 C40 0.0(3) no . . .
C40 Ni2 C39 C43 108.6(6) no . . .
C39 Ni2 C41 Ta2 46.90(18) no . . .
C39 Ni2 C41 C40 -28.2(2) no . . .
C39 Ni2 C41 C42 105.5(3) no . . .
C41 Ni2 C39 Ta2 -60.2(2) no . . .
C41 Ni2 C39 C40 30.3(2) no . . .
C41 Ni2 C39 C43 138.8(5) no . . .
C39 Ni2 C42 Ta2 23.51(19) no . . .
C39 Ni2 C42 C41 -68.0(2) no . . .
C39 Ni2 C42 C47 -173.0(5) no . . .
C42 Ni2 C39 Ta2 -23.88(19) no . . .
C42 Ni2 C39 C40 66.6(2) no . . .
C42 Ni2 C39 C43 175.2(4) no . . .
C40 Ni2 C41 Ta2 75.1(3) no . . .
C40 Ni2 C41 C40 -0.0(2) no . . .
C40 Ni2 C41 C42 133.7(4) no . . .
C41 Ni2 C40 Ta2 -76.3(3) no . . .
C41 Ni2 C40 C39 -134.0(4) no . . .
C41 Ni2 C40 C41 0.0(2) no . . .
C40 Ni2 C42 Ta2 60.8(2) no . . .
C40 Ni2 C42 C41 -30.6(2) no . . .
C40 Ni2 C42 C47 -135.7(5) no . . .
C42 Ni2 C40 Ta2 -48.52(18) no . . .
C42 Ni2 C40 C39 -106.2(3) no . . .
C42 Ni2 C40 C41 27.7(2) no . . .
C41 Ni2 C42 Ta2 91.5(4) no . . .
C41 Ni2 C42 C41 0.0(3) no . . .
C41 Ni2 C42 C47 -105.1(6) no . . .
C42 Ni2 C41 Ta2 -58.6(3) no . . .
C42 Ni2 C41 C40 -133.7(4) no . . .
C42 Ni2 C41 C42 -0.0(2) no . . .
Ni1 P1 C13 C14 -46.8(4) no . . .
Ni1 P1 C15 C16 63.4(4) no . . .
Ni1 P1 C15 C20 -114.5(4) no . . .
Ni1 P1 C21 C22 -52.9(4) no . . .
Ni1 P1 C21 C26 128.3(3) no . . .
C13 P1 C15 C16 -179.3(4) no . . .
C13 P1 C15 C20 2.8(5) no . . .
C15 P1 C13 C14 -173.5(3) no . . .
C13 P1 C21 C22 -170.2(4) no . . .
C13 P1 C21 C26 11.1(5) no . . .
C21 P1 C13 C14 78.9(4) no . . .
C15 P1 C21 C22 80.0(4) no . . .
C15 P1 C21 C26 -98.7(4) no . . .
C21 P1 C15 C16 -68.8(4) no . . .
C21 P1 C15 C20 113.3(4) no . . .
Ni1 P2 C14 C13 -35.0(4) no . . .
Ni1 P2 C27 C28 -71.7(4) no . . .
Ni1 P2 C27 C32 105.2(4) no . . .
Ni1 P2 C33 C34 161.3(3) no . . .
Ni1 P2 C33 C38 -22.8(5) no . . .
C14 P2 C27 C28 45.3(5) no . . .
C14 P2 C27 C32 -137.8(4) no . . .
C27 P2 C14 C13 -162.4(4) no . . .
C14 P2 C33 C34 43.9(5) no . . .
C14 P2 C33 C38 -140.3(4) no . . .
C33 P2 C14 C13 91.7(4) no . . .
C27 P2 C33 C34 -61.9(5) no . . .
C27 P2 C33 C38 113.9(4) no . . .
C33 P2 C27 C28 152.3(4) no . . .
C33 P2 C27 C32 -30.8(5) no . . .
Ni2 P3 C51 C52 -49.9(4) no . . .
Ni2 P3 C53 C54 68.7(5) no . . .
Ni2 P3 C53 C58 -108.3(4) no . . .
Ni2 P3 C59 C60 -154.3(3) no . . .
Ni2 P3 C59 C64 32.0(5) no . . .
C51 P3 C53 C54 -174.6(4) no . . .
C51 P3 C53 C58 8.4(6) no . . .
C53 P3 C51 C52 -174.4(3) no . . .
C51 P3 C59 C60 90.8(5) no . . .
C51 P3 C59 C64 -82.9(5) no . . .
C59 P3 C51 C52 77.7(4) no . . .
C53 P3 C59 C60 -20.5(5) no . . .
C53 P3 C59 C64 165.8(4) no . . .
C59 P3 C53 C54 -68.1(5) no . . .
C59 P3 C53 C58 114.8(5) no . . .
Ni2 P4 C52 C51 -28.3(4) no . . .
Ni2 P4 C65 C66 -178.9(3) no . . .
Ni2 P4 C65 C70 -1.4(5) no . . .
Ni2 P4 C71 C72 95.7(4) no . . .
Ni2 P4 C71 C76 -84.3(4) no . . .
C52 P4 C65 C66 -61.3(5) no . . .
C52 P4 C65 C70 116.3(4) no . . .
C65 P4 C52 C51 -155.9(3) no . . .
C52 P4 C71 C72 -22.3(5) no . . .
C52 P4 C71 C76 157.7(4) no . . .
C71 P4 C52 C51 98.5(4) no . . .
C65 P4 C71 C72 -128.0(4) no . . .
C65 P4 C71 C76 52.0(4) no . . .
C71 P4 C65 C66 45.5(4) no . . .
C71 P4 C65 C70 -136.9(4) no . . .
Ta1 C1 C2 Ta1 0.0 no . . .
Ta1 C1 C2 Ni1 86.03(19) no . . .
Ta1 C1 C2 C3 31.8(5) no . . .
Ta1 C1 C5 C6 98.0(6) no . . .
Ta1 C1 C5 C7 -141.3(5) no . . .
Ta1 C1 C5 C8 -21.3(8) no . . .
Ni1 C1 C2 Ta1 -86.03(19) no . . .
Ni1 C1 C2 Ni1 0.00(2) no . . .
Ni1 C1 C2 C3 -54.2(4) no . . .
Ni1 C1 C5 C6 -114.3(4) no . . .
Ni1 C1 C5 C7 6.4(7) no . . .
Ni1 C1 C5 C8 126.4(4) no . . .
C2 C1 C5 C6 -33.2(7) no . . .
C2 C1 C5 C7 87.5(6) no . . .
C2 C1 C5 C8 -152.5(5) no . . .
C5 C1 C2 Ta1 151.2(6) no . . .
C5 C1 C2 Ni1 -122.7(5) no . . .
C5 C1 C2 C3 -176.9(4) no . . .
Ta1 C2 C3 Ta1 -0.0 no . . .
Ta1 C2 C3 Ni1 86.60(16) no . . .
Ta1 C2 C3 C4 29.3(4) no . . .
Ni1 C2 C3 Ta1 -86.60(16) no . . .
Ni1 C2 C3 Ni1 -0.00(2) no . . .
Ni1 C2 C3 C4 -57.3(4) no . . .
C1 C2 C3 Ta1 -27.8(5) no . . .
C1 C2 C3 Ni1 58.8(5) no . . .
C1 C2 C3 C4 1.5(8) no . . .
Ta1 C3 C4 Ta1 0.00(2) no . . .
Ta1 C3 C4 Ni1 86.17(19) no . . .
Ta1 C3 C4 C9 -152.2(5) no . . .
Ni1 C3 C4 Ta1 -86.17(19) no . . .
Ni1 C3 C4 Ni1 0.00(2) no . . .
Ni1 C3 C4 C9 121.6(4) no . . .
C2 C3 C4 Ta1 -32.6(5) no . . .
C2 C3 C4 Ni1 53.6(5) no . . .
C2 C3 C4 C9 175.2(4) no . . .
Ta1 C4 C9 C10 -63.9(7) no . . .
Ta1 C4 C9 C11 176.6(4) no . . .
Ta1 C4 C9 C12 53.6(8) no . . .
Ni1 C4 C9 C10 148.7(3) no . . .
Ni1 C4 C9 C11 29.2(7) no . . .
Ni1 C4 C9 C12 -93.8(5) no . . .
C3 C4 C9 C10 67.0(6) no . . .
C3 C4 C9 C11 -52.5(7) no . . .
C3 C4 C9 C12 -175.5(5) no . . .
P1 C13 C14 P2 52.5(5) no . . .
P1 C15 C16 C17 -176.9(4) no . . .
P1 C15 C20 C19 176.5(4) no . . .
C16 C15 C20 C19 -1.4(9) no . . .
C20 C15 C16 C17 1.1(8) no . . .
C15 C16 C17 C18 -0.1(9) no . . .
C16 C17 C18 C19 -0.7(10) no . . .
C17 C18 C19 C20 0.4(11) no . . .
C18 C19 C20 C15 0.6(10) no . . .
P1 C21 C22 C23 -177.9(4) no . . .
P1 C21 C26 C25 178.5(4) no . . .
C22 C21 C26 C25 -0.2(8) no . . .
C26 C21 C22 C23 0.9(8) no . . .
C21 C22 C23 C24 -1.0(9) no . . .
C22 C23 C24 C25 0.4(9) no . . .
C23 C24 C25 C26 0.2(10) no . . .
C24 C25 C26 C21 -0.3(10) no . . .
P2 C27 C28 C29 -179.9(4) no . . .
P2 C27 C32 C31 -177.5(4) no . . .
C28 C27 C32 C31 -0.5(8) no . . .
C32 C27 C28 C29 3.0(9) no . . .
C27 C28 C29 C30 -3.7(10) no . . .
C28 C29 C30 C31 1.7(10) no . . .
C29 C30 C31 C32 0.8(10) no . . .
C30 C31 C32 C27 -1.5(9) no . . .
P2 C33 C34 C35 179.9(4) no . . .
P2 C33 C38 C37 -177.5(4) no . . .
C34 C33 C38 C37 -1.6(9) no . . .
C38 C33 C34 C35 3.9(9) no . . .
C33 C34 C35 C36 -3.8(10) no . . .
C34 C35 C36 C37 1.0(11) no . . .
C35 C36 C37 C38 1.4(11) no . . .
C36 C37 C38 C33 -1.1(10) no . . .
Ta2 C39 C40 Ta2 0.0 no . . .
Ta2 C39 C40 Ni2 84.2(2) no . . .
Ta2 C39 C40 C41 30.3(5) no . . .
Ta2 C39 C43 C44 65.0(7) no . . .
Ta2 C39 C43 C45 -174.1(4) no . . .
Ta2 C39 C43 C46 -52.0(7) no . . .
Ni2 C39 C40 Ta2 -84.2(2) no . . .
Ni2 C39 C40 Ni2 0.00(2) no . . .
Ni2 C39 C40 C41 -53.9(4) no . . .
Ni2 C39 C43 C44 -145.8(4) no . . .
Ni2 C39 C43 C45 -24.9(7) no . . .
Ni2 C39 C43 C46 97.2(5) no . . .
C40 C39 C43 C44 -65.3(6) no . . .
C40 C39 C43 C45 55.6(7) no . . .
C40 C39 C43 C46 177.7(4) no . . .
C43 C39 C40 Ta2 151.1(6) no . . .
C43 C39 C40 Ni2 -124.7(5) no . . .
C43 C39 C40 C41 -178.7(4) no . . .
Ta2 C40 C41 Ta2 -0.00(3) no . . .
Ta2 C40 C41 Ni2 83.48(15) no . . .
Ta2 C40 C41 C42 22.6(4) no . . .
Ni2 C40 C41 Ta2 -83.48(16) no . . .
Ni2 C40 C41 Ni2 0.00(2) no . . .
Ni2 C40 C41 C42 -60.9(4) no . . .
C39 C40 C41 Ta2 -26.0(5) no . . .
C39 C40 C41 Ni2 57.5(5) no . . .
C39 C40 C41 C42 -3.4(8) no . . .
Ta2 C41 C42 Ta2 0.0 no . . .
Ta2 C41 C42 Ni2 81.17(19) no . . .
Ta2 C41 C42 C47 -152.1(5) no . . .
Ni2 C41 C42 Ta2 -81.17(19) no . . .
Ni2 C41 C42 Ni2 0.00(2) no . . .
Ni2 C41 C42 C47 126.7(4) no . . .
C40 C41 C42 Ta2 -25.7(6) no . . .
C40 C41 C42 Ni2 55.5(5) no . . .
C40 C41 C42 C47 -177.8(4) no . . .
Ta2 C42 C47 C48 -79.4(7) no . . .
Ta2 C42 C47 C49 159.9(5) no . . .
Ta2 C42 C47 C50 39.9(8) no . . .
Ni2 C42 C47 C48 128.1(4) no . . .
Ni2 C42 C47 C49 7.4(7) no . . .
Ni2 C42 C47 C50 -112.6(5) no . . .
C41 C42 C47 C48 50.5(6) no . . .
C41 C42 C47 C49 -70.2(6) no . . .
C41 C42 C47 C50 169.9(4) no . . .
P3 C51 C52 P4 50.1(5) no . . .
P3 C53 C54 C55 -179.4(5) no . . .
P3 C53 C58 C57 -179.2(5) no . . .
C54 C53 C58 C57 3.8(11) no . . .
C58 C53 C54 C55 -2.3(11) no . . .
C53 C54 C55 C56 0.3(12) no . . .
C54 C55 C56 C57 0.1(13) no . . .
C55 C56 C57 C58 1.5(14) no . . .
C56 C57 C58 C53 -3.4(13) no . . .
P3 C59 C60 C61 -175.3(4) no . . .
P3 C59 C64 C63 174.5(4) no . . .
C60 C59 C64 C63 0.6(10) no . . .
C64 C59 C60 C61 -1.4(10) no . . .
C59 C60 C61 C62 2.3(12) no . . .
C60 C61 C62 C63 -2.2(13) no . . .
C61 C62 C63 C64 1.4(13) no . . .
C62 C63 C64 C59 -0.6(12) no . . .
P4 C65 C66 C67 178.1(4) no . . .
P4 C65 C70 C69 -178.2(4) no . . .
C66 C65 C70 C69 -0.6(8) no . . .
C70 C65 C66 C67 0.6(8) no . . .
C65 C66 C67 C68 -0.9(9) no . . .
C66 C67 C68 C69 1.3(9) no . . .
C67 C68 C69 C70 -1.3(9) no . . .
C68 C69 C70 C65 0.9(9) no . . .
P4 C71 C72 C73 178.4(4) no . . .
P4 C71 C76 C75 -177.9(4) no . . .
C72 C71 C76 C75 2.1(8) no . . .
C76 C71 C72 C73 -1.6(8) no . . .
C71 C72 C73 C74 -0.3(9) no . . .
C72 C73 C74 C75 1.8(9) no . . .
C73 C74 C75 C76 -1.4(9) no . . .
C74 C75 C76 C71 -0.6(9) no . . .
C78 C77 C79 C78 0.1(15) no . 2_575 2_575
C79 C77 C78 C79 -0.1(15) no 2_575 . .
C77 C78 C79 C77 0.1(14) no . . 2_575
C81 C80 C85 C84 5(2) no . . .
C85 C80 C81 C82 -4(2) no . . .
C80 C81 C82 C83 4(3) no . . .
C81 C82 C83 C84 -5(3) no . . .
C82 C83 C84 C85 6(3) no . . .
C83 C84 C85 C80 -6(2) no . . .
